data_4130065
loop_
_publ_author_name
'Sanada, Kazuma'
'Ube, Hitoshi'
'Shionoya, Mitsuhiko'

_publ_section_title
;
 Rotational Control of a Dirhodium-Centered Supramolecular Four-Gear
 System by Ligand Exchange.
;
_journal_issue 9
_journal_name_full 'Journal of the American Chemical Society'
_journal_page_first 2945
_journal_page_last 2948
_journal_paper_doi 10.1021/jacs.5b13515
_journal_volume 138
_journal_year 2016
_chemical_formula_moiety 'C127 H137 Cl3 N4 O9 Rh2'
_chemical_formula_sum 'C127 H137 Cl3 N4 O9 Rh2'
_chemical_formula_weight 2175.67
_space_group_IT_number 14
_space_group_name_Hall '-P 2ybc'
_space_group_name_H-M_alt 'P 1 21/c 1'
_symmetry_cell_setting monoclinic
_symmetry_Int_Tables_number 14
_symmetry_space_group_name_Hall '-P 2ybc'
_symmetry_space_group_name_H-M 'P 1 21/c 1'
_atom_sites_solution_hydrogens geom
_atom_sites_solution_primary direct
_atom_sites_solution_secondary difmap
_cell_angle_alpha 90.0000
_cell_angle_beta 98.6020(8)
_cell_angle_gamma 90.0000
_cell_formula_units_Z 4
_cell_length_a 17.3805(5)
_cell_length_b 25.1289(7)
_cell_length_c 25.2907(8)
_cell_measurement_reflns_used 38864
_cell_measurement_temperature 93
_cell_measurement_theta_max 27.48
_cell_measurement_theta_min 3.02
_cell_volume 10921.5(6)
_computing_cell_refinement 'RAPID AUTO'
_computing_data_collection 'RAPID AUTO (Rigaku, ????)'
_computing_data_reduction 'RAPID AUTO'
_computing_molecular_graphics 'CrystalStructure 4.0'
_computing_publication_material 'CrystalStructure 4.0 (Rigaku, 2010)'
_computing_structure_refinement 'SHELXL97 (Sheldrick, 2008)'
_computing_structure_solution 'DIRDIF99-PATTY (Gould, et al., 1999)'
_diffrn_ambient_temperature 93
_diffrn_detector_area_resol_mean 10.000
_diffrn_measured_fraction_theta_full 0.987
_diffrn_measured_fraction_theta_max 0.987
_diffrn_measurement_device_type 'Rigaku R-AXIS RAPID'
_diffrn_measurement_method \w
_diffrn_radiation_type 'Mo K\a'
_diffrn_radiation_wavelength 0.71075
_diffrn_reflns_av_R_equivalents 0.1168
_diffrn_reflns_limit_h_max 22
_diffrn_reflns_limit_h_min -20
_diffrn_reflns_limit_k_max 32
_diffrn_reflns_limit_k_min -32
_diffrn_reflns_limit_l_max 32
_diffrn_reflns_limit_l_min -32
_diffrn_reflns_number 89459
_diffrn_reflns_theta_full 27.49
_diffrn_reflns_theta_max 27.48
_diffrn_standards_number 0
_exptl_absorpt_coefficient_mu 0.436
_exptl_absorpt_correction_type none
_exptl_crystal_colour red
_exptl_crystal_density_diffrn 1.323
_exptl_crystal_density_method 'not measured'
_exptl_crystal_description block
_exptl_crystal_F_000 4560.00
_exptl_crystal_size_max 0.190
_exptl_crystal_size_mid 0.120
_exptl_crystal_size_min 0.100
_refine_diff_density_max 1.550
_refine_diff_density_min -1.420
_refine_ls_extinction_method none
_refine_ls_goodness_of_fit_ref 1.022
_refine_ls_hydrogen_treatment constr
_refine_ls_number_parameters 1336
_refine_ls_number_reflns 24722
_refine_ls_number_restraints 0
_refine_ls_R_factor_gt 0.0869
_refine_ls_shift/su_max 0.001
_refine_ls_structure_factor_coef Fsqd
_refine_ls_weighting_details 'w = 1/[\s^2^(Fo^2^)+(0.0880P)^2^+30.2328P] where P=(Fo^2^+2Fc^2^)/3'
_refine_ls_weighting_scheme calc
_refine_ls_wR_factor_ref 0.2291
_reflns_number_gt 14607
_reflns_number_total 24722
_reflns_threshold_expression F^2^>2.0\s(F^2^)
_cod_data_source_file ja5b13515_si_004.cif
_cod_data_source_block 130925
_cod_database_code 4130065

loop_
_symmetry_equiv_pos_site_id
_symmetry_equiv_pos_as_xyz
1 +X,+Y,+Z
2 -X,1/2+Y,1/2-Z
3 -X,-Y,-Z
4 +X,1/2-Y,1/2+Z

loop_
_atom_site_label
_atom_site_type_symbol
_atom_site_fract_x
_atom_site_fract_y
_atom_site_fract_z
_atom_site_U_iso_or_equiv
_atom_site_adp_type
_atom_site_occupancy
_atom_site_symmetry_multiplicity
_atom_site_calc_flag
_atom_site_refinement_flags
Rh1 Rh 0.24341(3) 0.26579(2) 0.74991(2) 0.03060(13) Uani 1.0 4 d .
Rh2 Rh 0.22577(3) 0.27044(2) 0.65375(2) 0.03070(13) Uani 1.0 4 d .
Cl1 Cl -0.01649(15) 0.38630(9) 0.50010(10) 0.0886(8) Uani 1.0 4 d .
Cl2 Cl -0.17962(14) 0.37404(10) 0.50662(10) 0.0915(8) Uani 1.0 4 d .
Cl3 Cl -0.09406(13) 0.28762(8) 0.46858(9) 0.0755(6) Uani 1.0 4 d .
O1 O 0.3524(3) 0.23433(14) 0.74667(15) 0.0338(9) Uani 1.0 4 d .
O2 O 0.3320(3) 0.23632(14) 0.65646(15) 0.0344(9) Uani 1.0 4 d .
O3 O 0.2897(3) 0.33974(14) 0.75319(15) 0.0370(10) Uani 1.0 4 d .
O4 O 0.2742(3) 0.34531(14) 0.66314(14) 0.0352(9) Uani 1.0 4 d .
O5 O 0.1332(3) 0.29744(15) 0.74533(15) 0.0366(9) Uani 1.0 4 d .
O6 O 0.1203(3) 0.30328(14) 0.65542(15) 0.0364(9) Uani 1.0 4 d .
O7 O 0.1956(3) 0.19247(14) 0.74315(14) 0.0345(9) Uani 1.0 4 d .
O8 O 0.1792(3) 0.19422(14) 0.65296(14) 0.0349(9) Uani 1.0 4 d .
O9 O 0.4633(7) 0.3910(4) 0.9401(5) 0.175(5) Uani 1.0 4 d .
N1 N 0.2655(3) 0.26727(16) 0.83870(18) 0.0322(11) Uani 1.0 4 d .
N2 N 0.3362(4) 0.2981(3) 1.0020(2) 0.0545(15) Uani 1.0 4 d .
N3 N 0.2089(3) 0.28302(18) 0.56556(17) 0.0322(11) Uani 1.0 4 d .
N4 N 0.1677(4) 0.3371(3) 0.4062(2) 0.0600(16) Uani 1.0 4 d .
C1 C 0.2212(5) 0.3719(3) 0.3848(3) 0.070(3) Uani 1.0 4 d .
C2 C 0.0985(5) 0.3211(4) 0.3705(3) 0.083(3) Uani 1.0 4 d .
C3 C 0.3524(4) 0.2525(3) 0.9199(3) 0.0542(19) Uani 1.0 4 d .
C4 C 0.2279(4) 0.3018(3) 0.8655(3) 0.0485(17) Uani 1.0 4 d .
C5 C 0.3259(4) 0.2433(3) 0.8657(3) 0.0472(16) Uani 1.0 4 d .
C6 C 0.2508(4) 0.3304(3) 0.4918(3) 0.0439(15) Uani 1.0 4 d .
C7 C 0.1270(4) 0.2887(3) 0.4803(3) 0.0561(19) Uani 1.0 4 d .
C8 C 0.1433(4) 0.2728(3) 0.5328(3) 0.0469(16) Uani 1.0 4 d .
C9 C 0.0942(4) 0.3076(2) 0.6996(3) 0.0342(13) Uani 1.0 4 d .
C10 C 0.0097(4) 0.3261(3) 0.6936(3) 0.0360(14) Uani 1.0 4 d .
C11 C 0.1769(4) 0.1710(3) 0.6979(3) 0.0373(14) Uani 1.0 4 d .
C12 C 0.2926(3) 0.3645(3) 0.7095(3) 0.0346(13) Uani 1.0 4 d .
C13 C 0.3745(4) 0.2278(2) 0.7013(3) 0.0335(13) Uani 1.0 4 d .
C14 C 0.5353(4) 0.0956(3) 0.6232(3) 0.0442(16) Uani 1.0 4 d .
C15 C 0.2297(4) -0.0053(3) 0.7820(3) 0.0394(14) Uani 1.0 4 d .
C16 C 0.5182(4) 0.2017(2) 0.7467(3) 0.0346(13) Uani 1.0 4 d .
C17 C 0.2860(5) 0.3293(3) 1.0324(3) 0.067(3) Uani 1.0 4 d .
C18 C 0.4711(4) 0.0637(3) 0.6051(3) 0.0473(17) Uani 1.0 4 d .
C19 C 0.5762(4) 0.2053(3) 0.8400(3) 0.0437(15) Uani 1.0 4 d .
C20 C 0.4716(4) 0.3828(3) 0.5894(3) 0.0477(16) Uani 1.0 4 d .
C21 C -0.0490(4) 0.1633(3) 0.5692(3) 0.0479(16) Uani 1.0 4 d .
C22 C 0.3436(4) 0.5321(3) 0.5888(3) 0.0477(16) Uani 1.0 4 d .
C23 C 0.1028(4) 0.0164(3) 0.7182(3) 0.0365(14) Uani 1.0 4 d .
C24 C 0.1219(4) 0.0570(3) 0.5547(3) 0.0368(14) Uani 1.0 4 d .
C25 C -0.1359(4) 0.3549(3) 0.6745(3) 0.0395(14) Uani 1.0 4 d .
C26 C 0.1030(4) 0.0042(3) 0.5659(3) 0.0402(14) Uani 1.0 4 d .
C27 C -0.2132(4) 0.2001(3) 0.5460(3) 0.0544(18) Uani 1.0 4 d .
C28 C -0.0814(4) 0.3955(3) 0.6559(3) 0.0373(14) Uani 1.0 4 d .
C29 C 0.5115(4) 0.2106(3) 0.7998(3) 0.0404(15) Uani 1.0 4 d .
C30 C 0.0030(4) 0.3235(2) 0.7982(3) 0.0362(14) Uani 1.0 4 d .
C31 C -0.1209(4) 0.3400(3) 0.8274(3) 0.0397(14) Uani 1.0 4 d .
C32 C 0.3667(4) 0.5445(3) 0.6428(3) 0.0467(16) Uani 1.0 4 d .
C33 C -0.0417(4) 0.3287(3) 0.8396(3) 0.0396(14) Uani 1.0 4 d .
C34 C 0.3043(4) 0.4851(3) 0.5755(3) 0.0446(15) Uani 1.0 4 d .
C35 C 0.1363(4) 0.0938(3) 0.5964(3) 0.0389(14) Uani 1.0 4 d .
C36 C 0.0269(4) 0.1533(3) 0.7370(2) 0.0345(13) Uani 1.0 4 d .
C37 C 0.4122(4) 0.0793(3) 0.8208(3) 0.0490(17) Uani 1.0 4 d .
C38 C 0.3917(4) 0.1232(3) 0.6493(3) 0.0383(14) Uani 1.0 4 d .
C39 C 0.4103(4) 0.4214(3) 0.7437(3) 0.0359(13) Uani 1.0 4 d .
C40 C 0.0306(4) 0.4602(3) 0.6200(3) 0.0380(14) Uani 1.0 4 d .
C41 C 0.5389(4) 0.3835(3) 0.7710(3) 0.0384(14) Uani 1.0 4 d .
C42 C 0.3115(4) 0.5037(3) 0.7696(3) 0.0393(14) Uani 1.0 4 d .
C43 C 0.0528(4) 0.4126(3) 0.6473(3) 0.0396(14) Uani 1.0 4 d .
C44 C -0.1535(4) 0.2295(3) 0.5858(3) 0.0415(15) Uani 1.0 4 d .
C45 C 0.2140(4) 0.5222(3) 0.8251(3) 0.0436(15) Uani 1.0 4 d .
C46 C -0.0640(4) 0.0933(3) 0.7705(3) 0.0384(14) Uani 1.0 4 d .
C47 C -0.1533(4) 0.3491(3) 0.7737(3) 0.0403(15) Uani 1.0 4 d .
C48 C -0.1727(4) 0.3428(3) 0.8708(3) 0.0466(16) Uani 1.0 4 d .
C49 C 0.2473(5) 0.3128(3) 0.9196(3) 0.0510(18) Uani 1.0 4 d .
C50 C 0.2607(4) 0.3121(3) 0.5433(3) 0.0408(15) Uani 1.0 4 d .
C51 C -0.1078(4) 0.3458(3) 0.7335(3) 0.0348(13) Uani 1.0 4 d .
C52 C 0.1286(4) 0.0735(3) 0.4980(3) 0.0473(16) Uani 1.0 4 d .
C53 C -0.0028(4) 0.3806(3) 0.6656(3) 0.0359(13) Uani 1.0 4 d .
C54 C 0.0489(4) 0.0592(3) 0.7351(3) 0.0362(14) Uani 1.0 4 d .
C55 C 0.5062(4) 0.3298(3) 0.6090(3) 0.0402(14) Uani 1.0 4 d .
C56 C 0.4939(4) 0.2499(3) 0.6608(3) 0.0358(13) Uani 1.0 4 d .
C57 C 0.1101(4) 0.4540(3) 0.8363(3) 0.0476(16) Uani 1.0 4 d .
C58 C -0.0170(4) 0.0505(3) 0.7581(3) 0.0370(14) Uani 1.0 4 d .
C59 C 0.6484(4) 0.1904(3) 0.8273(3) 0.0428(15) Uani 1.0 4 d .
C60 C -0.0728(5) 0.5263(3) 0.5818(3) 0.0547(18) Uani 1.0 4 d .
C61 C 0.1488(4) 0.1136(2) 0.7006(2) 0.0318(13) Uani 1.0 4 d .
C62 C 0.5922(4) 0.1795(3) 0.6739(3) 0.0381(14) Uani 1.0 4 d .
C63 C 0.0913(4) 0.4920(3) 0.5968(3) 0.0476(16) Uani 1.0 4 d .
C64 C 0.5656(5) 0.2181(3) 0.8973(3) 0.0567(19) Uani 1.0 4 d .
C65 C -0.0755(4) 0.2122(3) 0.5959(3) 0.0406(15) Uani 1.0 4 d .
C66 C 0.3039(4) 0.0102(3) 0.8063(3) 0.0440(15) Uani 1.0 4 d .
C67 C 0.6058(4) 0.2623(3) 0.6153(3) 0.0436(15) Uani 1.0 4 d .
C68 C 0.2793(4) 0.4540(3) 0.7564(3) 0.0371(14) Uani 1.0 4 d .
C69 C 0.2098(4) 0.0801(3) 0.7385(3) 0.0344(13) Uani 1.0 4 d .
C70 C 0.1816(4) 0.3191(3) 0.4579(3) 0.0455(16) Uani 1.0 4 d .
C71 C 0.3231(4) 0.4218(3) 0.7179(3) 0.0354(13) Uani 1.0 4 d .
C72 C -0.0479(4) 0.4753(3) 0.6113(3) 0.0415(15) Uani 1.0 4 d .
C73 C 0.4550(4) 0.1556(3) 0.6657(3) 0.0354(13) Uani 1.0 4 d .
C74 C -0.1748(4) 0.2748(3) 0.6118(3) 0.0422(15) Uani 1.0 4 d .
C75 C 0.4132(5) 0.2823(5) 1.0267(4) 0.094(4) Uani 1.0 4 d .
C76 C 0.6543(4) 0.4417(3) 0.8036(3) 0.0463(16) Uani 1.0 4 d .
C77 C 0.5279(4) 0.1406(3) 0.6539(3) 0.0380(14) Uani 1.0 4 d .
C78 C 0.1838(4) 0.0292(2) 0.7482(3) 0.0368(14) Uani 1.0 4 d .
C79 C 0.2138(4) 0.4389(3) 0.7779(3) 0.0386(14) Uani 1.0 4 d .
C80 C 0.2733(5) 0.4722(3) 0.5174(3) 0.0582(19) Uani 1.0 4 d .
C81 C 0.5918(4) 0.3357(3) 0.7766(3) 0.0505(18) Uani 1.0 4 d .
C82 C 0.3127(4) 0.2875(3) 0.9485(3) 0.0475(17) Uani 1.0 4 d .
C83 C -0.0033(4) 0.3216(3) 0.8966(3) 0.0510(17) Uani 1.0 4 d .
C84 C 0.5665(4) 0.2322(3) 0.6486(3) 0.0383(14) Uani 1.0 4 d .
C85 C 0.5756(4) 0.3112(3) 0.5947(3) 0.0393(14) Uani 1.0 4 d .
C86 C 0.5911(4) 0.1860(3) 0.7335(3) 0.0354(13) Uani 1.0 4 d .
C87 C 0.2840(4) 0.0954(3) 0.7617(3) 0.0382(14) Uani 1.0 4 d .
C88 C 0.3217(4) 0.4588(3) 0.6684(3) 0.0366(14) Uani 1.0 4 d .
C89 C 0.6179(4) 0.3415(3) 0.5562(3) 0.0492(17) Uani 1.0 4 d .
C90 C 0.4657(4) 0.2986(3) 0.6424(3) 0.0357(13) Uani 1.0 4 d .
C91 C -0.0294(4) 0.3310(2) 0.7448(3) 0.0354(13) Uani 1.0 4 d .
C92 C 0.3557(4) 0.5085(3) 0.6822(3) 0.0404(15) Uani 1.0 4 d .
C93 C 0.5683(4) 0.4345(3) 0.7831(3) 0.0431(15) Uani 1.0 4 d .
C94 C 0.3653(5) 0.5700(3) 0.5460(3) 0.0590(19) Uani 1.0 4 d .
C95 C 0.6544(4) 0.1810(3) 0.7734(3) 0.0422(15) Uani 1.0 4 d .
C96 C 0.3281(4) 0.0438(3) 0.5994(3) 0.0503(17) Uani 1.0 4 d .
C97 C -0.1206(4) 0.3033(3) 0.6461(3) 0.0377(14) Uani 1.0 4 d .
C98 C 0.3535(4) -0.0287(3) 0.8428(3) 0.0538(18) Uani 1.0 4 d .
C99 C 0.4559(4) 0.2093(2) 0.6960(2) 0.0327(13) Uani 1.0 4 d .
C100 C 0.3986(4) 0.0771(3) 0.6186(3) 0.0421(15) Uani 1.0 4 d .
C101 C 0.4803(5) 0.0154(3) 0.5706(3) 0.069(3) Uani 1.0 4 d .
C102 C 0.7199(4) 0.1862(3) 0.8691(3) 0.0518(17) Uani 1.0 4 d .
C103 C -0.0215(4) 0.2415(2) 0.6308(3) 0.0351(13) Uani 1.0 4 d .
C104 C -0.0428(4) 0.2869(3) 0.6560(3) 0.0341(13) Uani 1.0 4 d .
C105 C 0.0952(4) -0.0094(3) 0.6187(3) 0.0399(14) Uani 1.0 4 d .
C106 C 0.0919(4) -0.0380(3) 0.5224(3) 0.0489(17) Uani 1.0 4 d .
C107 C 0.1087(4) 0.0274(3) 0.6594(3) 0.0369(14) Uani 1.0 4 d .
C108 C 0.1318(4) 0.0795(3) 0.6493(3) 0.0367(14) Uani 1.0 4 d .
C109 C -0.1356(4) 0.0834(3) 0.7958(3) 0.0466(16) Uani 1.0 4 d .
C110 C -0.0916(4) 0.1917(3) 0.7691(3) 0.0466(16) Uani 1.0 4 d .
C111 C -0.0413(4) 0.1453(3) 0.7584(3) 0.0384(14) Uani 1.0 4 d .
C112 C 0.0731(4) 0.1109(3) 0.7253(2) 0.0333(13) Uani 1.0 4 d .
C113 C 0.3310(4) 0.0604(3) 0.7962(3) 0.0381(14) Uani 1.0 4 d .
C114 C 0.4411(4) 0.4722(3) 0.7560(3) 0.0370(14) Uani 1.0 4 d .
C115 C 0.5191(4) 0.4785(3) 0.7757(3) 0.0405(15) Uani 1.0 4 d .
C116 C 0.1802(4) 0.4725(3) 0.8123(3) 0.0402(14) Uani 1.0 4 d .
C117 C 0.2793(4) 0.5377(3) 0.8032(3) 0.0466(16) Uani 1.0 4 d .
C118 C 0.4584(4) 0.3775(3) 0.7518(3) 0.0370(14) Uani 1.0 4 d .
C119 C 0.3826(4) 0.5163(3) 0.7418(3) 0.0384(14) Uani 1.0 4 d .
C120 C 0.2935(4) 0.4479(3) 0.6149(3) 0.0395(14) Uani 1.0 4 d .
C121 C -0.1034(4) 0.4431(3) 0.6296(3) 0.0409(15) Uani 1.0 4 d .
C122 C -0.0882(5) 0.3423(3) 0.5121(3) 0.0599(19) Uani 1.0 4 d .
C123 C 0.1795(5) 0.5605(3) 0.8623(3) 0.0552(19) Uani 1.0 4 d .
C124 C 0.3360(10) 0.4333(6) 0.9227(7) 0.170(7) Uani 1.0 4 d .
C125 C 0.4019(8) 0.4018(5) 0.8916(6) 0.130(5) Uani 1.0 4 d .
C126 C 0.5308(15) 0.3665(5) 0.9182(10) 0.256(15) Uani 1.0 4 d .
C127 C 0.6031(14) 0.3597(10) 0.9690(15) 0.46(4) Uani 1.0 4 d .
H1A H 0.2687 0.3522 0.3810 0.0841 Uiso 1.0 4 calc R
H1B H 0.2342 0.4020 0.4091 0.0841 Uiso 1.0 4 calc R
H1C H 0.1972 0.3851 0.3497 0.0841 Uiso 1.0 4 calc R
H2A H 0.0985 0.2824 0.3660 0.0992 Uiso 1.0 4 calc R
H2B H 0.0980 0.3382 0.3356 0.0992 Uiso 1.0 4 calc R
H2C H 0.0522 0.3319 0.3856 0.0992 Uiso 1.0 4 calc R
H3 H 0.3975 0.2347 0.9372 0.0651 Uiso 1.0 4 calc R
H4 H 0.1848 0.3202 0.8462 0.0582 Uiso 1.0 4 calc R
H5 H 0.3533 0.2183 0.8474 0.0566 Uiso 1.0 4 calc R
H6 H 0.2906 0.3505 0.4792 0.0527 Uiso 1.0 4 calc R
H7 H 0.0790 0.2791 0.4594 0.0673 Uiso 1.0 4 calc R
H8 H 0.1045 0.2529 0.5469 0.0563 Uiso 1.0 4 calc R
H10A H 0.4452 0.0186 0.5367 0.0829 Uiso 1.0 4 calc R
H10B H 0.4675 -0.0168 0.5893 0.0829 Uiso 1.0 4 calc R
H10C H 0.5342 0.0132 0.5637 0.0829 Uiso 1.0 4 calc R
H10D H 0.7131 0.1571 0.8939 0.0622 Uiso 1.0 4 calc R
H10E H 0.7276 0.2197 0.8890 0.0622 Uiso 1.0 4 calc R
H10F H 0.7655 0.1789 0.8517 0.0622 Uiso 1.0 4 calc R
H10G H 0.0487 -0.0278 0.4948 0.0587 Uiso 1.0 4 calc R
H10H H 0.0804 -0.0723 0.5379 0.0587 Uiso 1.0 4 calc R
H10I H 0.1397 -0.0411 0.5063 0.0587 Uiso 1.0 4 calc R
H10J H -0.1805 0.1005 0.7742 0.0560 Uiso 1.0 4 calc R
H10K H -0.1283 0.0984 0.8319 0.0560 Uiso 1.0 4 calc R
H10L H -0.1449 0.0451 0.7976 0.0560 Uiso 1.0 4 calc R
H11A H -0.0692 0.2247 0.7575 0.0559 Uiso 1.0 4 calc R
H11B H -0.0943 0.1937 0.8075 0.0559 Uiso 1.0 4 calc R
H11C H -0.1441 0.1869 0.7493 0.0559 Uiso 1.0 4 calc R
H12A H 0.1816 0.5441 0.8976 0.0662 Uiso 1.0 4 calc R
H12B H 0.1253 0.5682 0.8475 0.0662 Uiso 1.0 4 calc R
H12C H 0.2095 0.5936 0.8655 0.0662 Uiso 1.0 4 calc R
H12D H 0.3549 0.4690 0.9332 0.2043 Uiso 1.0 4 calc R
H12E H 0.3279 0.4132 0.9546 0.2043 Uiso 1.0 4 calc R
H12F H 0.2866 0.4360 0.8984 0.2043 Uiso 1.0 4 calc R
H12G H 0.3810 0.3685 0.8742 0.1566 Uiso 1.0 4 calc R
H12H H 0.4220 0.4249 0.8650 0.1566 Uiso 1.0 4 calc R
H12I H 0.5473 0.3898 0.8903 0.3069 Uiso 1.0 4 calc R
H12J H 0.5160 0.3314 0.9021 0.3069 Uiso 1.0 4 calc R
H12K H 0.5854 0.3380 0.9971 0.5462 Uiso 1.0 4 calc R
H12L H 0.6191 0.3948 0.9834 0.5462 Uiso 1.0 4 calc R
H12M H 0.6473 0.3422 0.9564 0.5462 Uiso 1.0 4 calc R
H14 H 0.5848 0.0864 0.6143 0.0530 Uiso 1.0 4 calc R
H15 H 0.2106 -0.0398 0.7887 0.0472 Uiso 1.0 4 calc R
H17A H 0.2922 0.3673 1.0254 0.0801 Uiso 1.0 4 calc R
H17B H 0.3009 0.3223 1.0707 0.0801 Uiso 1.0 4 calc R
H17C H 0.2316 0.3190 1.0215 0.0801 Uiso 1.0 4 calc R
H20A H 0.5119 0.4103 0.5952 0.0573 Uiso 1.0 4 calc R
H20B H 0.4290 0.3919 0.6091 0.0573 Uiso 1.0 4 calc R
H20C H 0.4516 0.3803 0.5512 0.0573 Uiso 1.0 4 calc R
H21A H -0.0546 0.1692 0.5305 0.0574 Uiso 1.0 4 calc R
H21B H -0.0809 0.1328 0.5766 0.0574 Uiso 1.0 4 calc R
H21C H 0.0056 0.1561 0.5832 0.0574 Uiso 1.0 4 calc R
H23 H 0.0853 -0.0206 0.7247 0.0438 Uiso 1.0 4 calc R
H25 H -0.1916 0.3661 0.6672 0.0474 Uiso 1.0 4 calc R
H27A H -0.2595 0.2224 0.5368 0.0653 Uiso 1.0 4 calc R
H27B H -0.2278 0.1668 0.5621 0.0653 Uiso 1.0 4 calc R
H27C H -0.1907 0.1921 0.5136 0.0653 Uiso 1.0 4 calc R
H29 H 0.4625 0.2203 0.8093 0.0485 Uiso 1.0 4 calc R
H30 H 0.0566 0.3146 0.8066 0.0434 Uiso 1.0 4 calc R
H32 H 0.3901 0.5780 0.6524 0.0561 Uiso 1.0 4 calc R
H35 H 0.1496 0.1293 0.5886 0.0467 Uiso 1.0 4 calc R
H36 H 0.0425 0.1886 0.7302 0.0413 Uiso 1.0 4 calc R
H37A H 0.4226 0.1141 0.8059 0.0588 Uiso 1.0 4 calc R
H37B H 0.4512 0.0537 0.8127 0.0588 Uiso 1.0 4 calc R
H37C H 0.4147 0.0824 0.8597 0.0588 Uiso 1.0 4 calc R
H38 H 0.3425 0.1322 0.6588 0.0459 Uiso 1.0 4 calc R
H43 H 0.1060 0.4023 0.6532 0.0475 Uiso 1.0 4 calc R
H47 H -0.2070 0.3576 0.7651 0.0484 Uiso 1.0 4 calc R
H48A H -0.1675 0.3098 0.8917 0.0559 Uiso 1.0 4 calc R
H48B H -0.2270 0.3473 0.8543 0.0559 Uiso 1.0 4 calc R
H48C H -0.1570 0.3731 0.8944 0.0559 Uiso 1.0 4 calc R
H49 H 0.2170 0.3369 0.9368 0.0612 Uiso 1.0 4 calc R
H50 H 0.3082 0.3208 0.5654 0.0489 Uiso 1.0 4 calc R
H52A H 0.1291 0.1124 0.4957 0.0567 Uiso 1.0 4 calc R
H52B H 0.0841 0.0595 0.4736 0.0567 Uiso 1.0 4 calc R
H52C H 0.1769 0.0592 0.4881 0.0567 Uiso 1.0 4 calc R
H57A H 0.0718 0.4829 0.8343 0.0571 Uiso 1.0 4 calc R
H57B H 0.1263 0.4440 0.8738 0.0571 Uiso 1.0 4 calc R
H57C H 0.0866 0.4232 0.8163 0.0571 Uiso 1.0 4 calc R
H58 H -0.0311 0.0151 0.7658 0.0445 Uiso 1.0 4 calc R
H60A H -0.0467 0.5566 0.6011 0.0657 Uiso 1.0 4 calc R
H60B H -0.1293 0.5305 0.5793 0.0657 Uiso 1.0 4 calc R
H60C H -0.0587 0.5248 0.5457 0.0657 Uiso 1.0 4 calc R
H62 H 0.6441 0.1679 0.6656 0.0457 Uiso 1.0 4 calc R
H63A H 0.0847 0.5299 0.6041 0.0571 Uiso 1.0 4 calc R
H63B H 0.0854 0.4862 0.5581 0.0571 Uiso 1.0 4 calc R
H63C H 0.1433 0.4805 0.6133 0.0571 Uiso 1.0 4 calc R
H64A H 0.5122 0.2302 0.8981 0.0680 Uiso 1.0 4 calc R
H64B H 0.6022 0.2461 0.9114 0.0680 Uiso 1.0 4 calc R
H64C H 0.5757 0.1861 0.9194 0.0680 Uiso 1.0 4 calc R
H67 H 0.6537 0.2497 0.6063 0.0523 Uiso 1.0 4 calc R
H74 H -0.2275 0.2863 0.6058 0.0506 Uiso 1.0 4 calc R
H75A H 0.4176 0.2435 1.0256 0.1128 Uiso 1.0 4 calc R
H75B H 0.4220 0.2944 1.0640 0.1128 Uiso 1.0 4 calc R
H75C H 0.4521 0.2984 1.0073 0.1128 Uiso 1.0 4 calc R
H76A H 0.6665 0.4260 0.8393 0.0556 Uiso 1.0 4 calc R
H76B H 0.6670 0.4797 0.8054 0.0556 Uiso 1.0 4 calc R
H76C H 0.6851 0.4239 0.7793 0.0556 Uiso 1.0 4 calc R
H79 H 0.1912 0.4050 0.7691 0.0463 Uiso 1.0 4 calc R
H80A H 0.2406 0.4402 0.5158 0.0699 Uiso 1.0 4 calc R
H80B H 0.3169 0.4658 0.4978 0.0699 Uiso 1.0 4 calc R
H80C H 0.2423 0.5021 0.5012 0.0699 Uiso 1.0 4 calc R
H81A H 0.5607 0.3034 0.7688 0.0607 Uiso 1.0 4 calc R
H81B H 0.6197 0.3340 0.8132 0.0607 Uiso 1.0 4 calc R
H81C H 0.6293 0.3388 0.7514 0.0607 Uiso 1.0 4 calc R
H83A H -0.0128 0.3532 0.9175 0.0612 Uiso 1.0 4 calc R
H83B H 0.0528 0.3168 0.8975 0.0612 Uiso 1.0 4 calc R
H83C H -0.0251 0.2902 0.9120 0.0612 Uiso 1.0 4 calc R
H87 H 0.3031 0.1296 0.7543 0.0458 Uiso 1.0 4 calc R
H89A H 0.6414 0.3737 0.5737 0.0590 Uiso 1.0 4 calc R
H89B H 0.5810 0.3516 0.5246 0.0590 Uiso 1.0 4 calc R
H89C H 0.6588 0.3190 0.5453 0.0590 Uiso 1.0 4 calc R
H90 H 0.4184 0.3115 0.6523 0.0429 Uiso 1.0 4 calc R
H94A H 0.3178 0.5851 0.5257 0.0709 Uiso 1.0 4 calc R
H94B H 0.3940 0.5505 0.5216 0.0709 Uiso 1.0 4 calc R
H94C H 0.3979 0.5988 0.5631 0.0709 Uiso 1.0 4 calc R
H95 H 0.7034 0.1710 0.7641 0.0506 Uiso 1.0 4 calc R
H96A H 0.3410 0.0061 0.6053 0.0603 Uiso 1.0 4 calc R
H96B H 0.3116 0.0501 0.5611 0.0603 Uiso 1.0 4 calc R
H96C H 0.2859 0.0535 0.6192 0.0603 Uiso 1.0 4 calc R
H98A H 0.3650 -0.0136 0.8788 0.0645 Uiso 1.0 4 calc R
H98B H 0.4023 -0.0353 0.8288 0.0645 Uiso 1.0 4 calc R
H98C H 0.3252 -0.0623 0.8441 0.0645 Uiso 1.0 4 calc R
H103 H 0.0312 0.2299 0.6373 0.0422 Uiso 1.0 4 calc R
H105 H 0.0803 -0.0446 0.6265 0.0479 Uiso 1.0 4 calc R
H115 H 0.5394 0.5131 0.7842 0.0486 Uiso 1.0 4 calc R
H117 H 0.3018 0.5717 0.8114 0.0559 Uiso 1.0 4 calc R
H118 H 0.4374 0.3429 0.7444 0.0444 Uiso 1.0 4 calc R
H119 H 0.4047 0.5526 0.7506 0.0461 Uiso 1.0 4 calc R
H120 H 0.2672 0.4154 0.6053 0.0474 Uiso 1.0 4 calc R
H121 H -0.1566 0.4535 0.6242 0.0491 Uiso 1.0 4 calc R
H122 H -0.0746 0.3288 0.5495 0.0718 Uiso 1.0 4 calc R

loop_
_atom_site_aniso_label
_atom_site_aniso_U_11
_atom_site_aniso_U_22
_atom_site_aniso_U_33
_atom_site_aniso_U_12
_atom_site_aniso_U_13
_atom_site_aniso_U_23
Rh1 0.0328(3) 0.0300(3) 0.0293(3) 0.00021(18) 0.00544(18) -0.00016(18)
Rh2 0.0331(3) 0.0300(3) 0.0291(3) 0.00027(18) 0.00511(18) 0.00050(18)
Cl1 0.1089(19) 0.0724(14) 0.0912(17) -0.0271(13) 0.0365(14) -0.0178(12)
Cl2 0.0828(16) 0.1021(18) 0.0833(16) 0.0282(14) -0.0082(13) -0.0188(14)
Cl3 0.0751(14) 0.0636(12) 0.0884(16) -0.0036(11) 0.0141(12) -0.0162(11)
O1 0.036(3) 0.034(2) 0.032(2) 0.0016(17) 0.0060(17) 0.0019(17)
O2 0.037(3) 0.034(2) 0.032(2) -0.0004(17) 0.0043(17) -0.0001(17)
O3 0.045(3) 0.032(2) 0.033(3) -0.0036(18) -0.0004(18) -0.0014(17)
O4 0.043(3) 0.034(2) 0.029(2) -0.0018(18) 0.0030(18) 0.0002(17)
O5 0.039(3) 0.036(2) 0.034(3) 0.0040(18) 0.0039(18) -0.0006(18)
O6 0.040(3) 0.035(2) 0.035(3) 0.0059(18) 0.0070(18) 0.0019(18)
O7 0.043(3) 0.033(2) 0.026(2) -0.0030(18) -0.0001(17) -0.0018(17)
O8 0.041(3) 0.035(2) 0.028(2) -0.0016(18) 0.0031(17) -0.0003(17)
O9 0.203(11) 0.113(7) 0.189(10) -0.046(8) -0.038(9) 0.046(7)
N1 0.034(3) 0.026(3) 0.035(3) -0.001(2) -0.002(2) 0.002(2)
N2 0.057(4) 0.068(4) 0.038(3) -0.005(3) 0.004(3) 0.007(3)
N3 0.032(3) 0.040(3) 0.026(3) 0.007(2) 0.007(2) 0.006(2)
N4 0.069(5) 0.075(4) 0.035(3) 0.001(4) 0.006(3) 0.009(3)
C1 0.103(7) 0.061(5) 0.050(5) 0.015(5) 0.024(5) 0.012(4)
C2 0.091(7) 0.117(8) 0.035(4) 0.002(6) -0.007(4) 0.014(5)
C3 0.048(4) 0.084(5) 0.031(4) 0.014(4) 0.005(3) 0.022(4)
C4 0.062(5) 0.045(4) 0.037(4) 0.015(4) -0.001(4) -0.002(3)
C5 0.052(4) 0.052(4) 0.037(4) 0.010(4) 0.007(3) 0.004(3)
C6 0.057(5) 0.040(4) 0.037(4) -0.001(3) 0.014(3) 0.006(3)
C7 0.040(4) 0.084(5) 0.040(4) -0.013(4) -0.008(3) 0.005(4)
C8 0.041(4) 0.062(5) 0.038(4) -0.006(4) 0.009(3) 0.002(3)
C9 0.029(3) 0.029(3) 0.044(4) -0.007(3) 0.006(3) -0.003(3)
C10 0.036(4) 0.034(3) 0.037(4) 0.008(3) 0.004(3) 0.005(3)
C11 0.041(4) 0.037(3) 0.035(4) 0.008(3) 0.007(3) -0.001(3)
C12 0.025(3) 0.042(4) 0.037(4) 0.002(3) 0.004(3) -0.001(3)
C13 0.038(4) 0.028(3) 0.035(3) -0.004(3) 0.005(3) -0.001(3)
C14 0.049(4) 0.047(4) 0.035(4) 0.013(3) 0.005(3) 0.003(3)
C15 0.045(4) 0.033(3) 0.042(4) -0.001(3) 0.014(3) 0.004(3)
C16 0.040(4) 0.027(3) 0.036(3) -0.003(3) 0.004(3) 0.006(3)
C17 0.101(7) 0.052(5) 0.049(5) -0.000(5) 0.016(5) -0.005(4)
C18 0.061(5) 0.042(4) 0.038(4) 0.010(4) 0.007(4) -0.007(3)
C19 0.052(4) 0.041(4) 0.038(4) -0.003(3) 0.005(3) -0.000(3)
C20 0.051(4) 0.041(4) 0.051(4) -0.001(3) 0.006(4) 0.010(3)
C21 0.055(5) 0.042(4) 0.046(4) 0.002(3) 0.004(4) -0.006(3)
C22 0.051(4) 0.041(4) 0.056(5) 0.003(3) 0.022(4) 0.010(3)
C23 0.043(4) 0.031(3) 0.037(4) 0.000(3) 0.011(3) 0.002(3)
C24 0.043(4) 0.038(3) 0.031(3) -0.001(3) 0.009(3) -0.004(3)
C25 0.037(4) 0.040(4) 0.040(4) 0.005(3) 0.002(3) -0.000(3)
C26 0.043(4) 0.042(4) 0.035(4) -0.001(3) 0.006(3) -0.007(3)
C27 0.048(5) 0.057(4) 0.057(5) -0.006(4) 0.004(4) -0.011(4)
C28 0.037(4) 0.044(4) 0.031(3) 0.003(3) 0.008(3) -0.002(3)
C29 0.043(4) 0.041(4) 0.037(4) -0.004(3) 0.008(3) 0.002(3)
C30 0.035(4) 0.034(3) 0.041(4) -0.000(3) 0.007(3) -0.004(3)
C31 0.043(4) 0.040(4) 0.038(4) 0.005(3) 0.014(3) -0.002(3)
C32 0.051(4) 0.036(4) 0.052(4) -0.001(3) 0.004(4) 0.001(3)
C33 0.046(4) 0.039(4) 0.034(4) -0.001(3) 0.006(3) -0.001(3)
C34 0.052(4) 0.039(4) 0.043(4) 0.005(3) 0.011(3) 0.005(3)
C35 0.044(4) 0.034(3) 0.038(4) 0.001(3) 0.004(3) 0.000(3)
C36 0.042(4) 0.033(3) 0.029(3) -0.001(3) 0.004(3) -0.004(3)
C37 0.051(4) 0.047(4) 0.045(4) 0.010(4) -0.002(4) 0.003(3)
C38 0.042(4) 0.038(3) 0.035(3) 0.001(3) 0.004(3) 0.006(3)
C39 0.043(4) 0.036(3) 0.029(3) -0.002(3) 0.005(3) 0.002(3)
C40 0.041(4) 0.040(4) 0.035(4) -0.003(3) 0.013(3) -0.003(3)
C41 0.038(4) 0.040(4) 0.036(4) -0.002(3) 0.003(3) 0.000(3)
C42 0.040(4) 0.038(4) 0.039(4) 0.004(3) 0.003(3) 0.001(3)
C43 0.042(4) 0.040(4) 0.036(4) 0.001(3) 0.005(3) -0.006(3)
C44 0.040(4) 0.048(4) 0.035(4) -0.004(3) 0.002(3) 0.000(3)
C45 0.047(4) 0.040(4) 0.042(4) 0.007(3) 0.003(3) -0.001(3)
C46 0.041(4) 0.042(4) 0.033(3) -0.003(3) 0.006(3) -0.001(3)
C47 0.040(4) 0.037(4) 0.044(4) 0.003(3) 0.007(3) 0.001(3)
C48 0.047(4) 0.048(4) 0.046(4) 0.003(3) 0.013(3) 0.004(3)
C49 0.074(5) 0.040(4) 0.037(4) 0.006(4) 0.002(4) -0.005(3)
C50 0.040(4) 0.050(4) 0.034(4) -0.001(3) 0.007(3) 0.005(3)
C51 0.036(4) 0.035(3) 0.034(3) 0.002(3) 0.006(3) -0.005(3)
C52 0.057(5) 0.045(4) 0.040(4) -0.005(4) 0.007(3) -0.005(3)
C53 0.037(4) 0.040(3) 0.031(3) -0.000(3) 0.008(3) -0.002(3)
C54 0.042(4) 0.037(3) 0.029(3) 0.002(3) 0.003(3) 0.001(3)
C55 0.039(4) 0.045(4) 0.036(4) -0.006(3) 0.007(3) 0.004(3)
C56 0.035(4) 0.041(3) 0.032(3) -0.003(3) 0.005(3) 0.000(3)
C57 0.053(4) 0.050(4) 0.043(4) 0.005(4) 0.017(3) -0.001(3)
C58 0.047(4) 0.033(3) 0.033(3) -0.006(3) 0.010(3) 0.003(3)
C59 0.046(4) 0.042(4) 0.040(4) -0.000(3) 0.006(3) 0.005(3)
C60 0.061(5) 0.046(4) 0.057(5) 0.007(4) 0.007(4) 0.006(4)
C61 0.040(4) 0.030(3) 0.027(3) -0.000(3) 0.009(3) -0.001(3)
C62 0.042(4) 0.042(4) 0.032(3) 0.008(3) 0.012(3) 0.005(3)
C63 0.055(5) 0.043(4) 0.045(4) 0.002(3) 0.010(4) 0.005(3)
C64 0.051(5) 0.082(5) 0.036(4) 0.009(4) 0.003(4) -0.006(4)
C65 0.047(4) 0.037(3) 0.039(4) -0.001(3) 0.009(3) 0.001(3)
C66 0.051(4) 0.040(4) 0.040(4) 0.005(3) 0.007(3) 0.003(3)
C67 0.041(4) 0.053(4) 0.037(4) 0.001(3) 0.008(3) 0.005(3)
C68 0.040(4) 0.034(3) 0.036(4) 0.001(3) 0.002(3) 0.002(3)
C69 0.040(4) 0.035(3) 0.029(3) 0.000(3) 0.008(3) -0.004(3)
C70 0.055(5) 0.056(4) 0.027(3) 0.014(4) 0.012(3) 0.002(3)
C71 0.042(4) 0.035(3) 0.030(3) -0.001(3) 0.005(3) -0.002(3)
C72 0.047(4) 0.040(4) 0.037(4) 0.006(3) 0.007(3) -0.002(3)
C73 0.045(4) 0.033(3) 0.029(3) 0.004(3) 0.005(3) 0.004(3)
C74 0.035(4) 0.052(4) 0.040(4) -0.001(3) 0.007(3) 0.002(3)
C75 0.067(6) 0.169(10) 0.044(5) -0.009(7) -0.000(5) 0.016(6)
C76 0.042(4) 0.042(4) 0.053(4) 0.001(3) 0.001(3) -0.002(3)
C77 0.043(4) 0.042(4) 0.029(3) 0.008(3) 0.005(3) 0.008(3)
C78 0.045(4) 0.031(3) 0.036(4) -0.002(3) 0.011(3) -0.002(3)
C79 0.039(4) 0.039(4) 0.038(4) 0.002(3) 0.004(3) 0.004(3)
C80 0.076(6) 0.052(4) 0.045(4) 0.002(4) 0.005(4) 0.009(4)
C81 0.044(4) 0.039(4) 0.065(5) 0.000(3) -0.004(4) 0.000(4)
C82 0.054(5) 0.049(4) 0.038(4) -0.005(4) 0.000(4) 0.003(3)
C83 0.049(4) 0.064(5) 0.042(4) 0.006(4) 0.011(3) -0.004(4)
C84 0.041(4) 0.041(4) 0.033(3) -0.003(3) 0.007(3) 0.001(3)
C85 0.041(4) 0.044(4) 0.034(3) -0.007(3) 0.009(3) 0.006(3)
C86 0.040(4) 0.037(3) 0.030(3) -0.002(3) 0.010(3) 0.004(3)
C87 0.047(4) 0.034(3) 0.036(4) 0.001(3) 0.013(3) -0.005(3)
C88 0.038(4) 0.033(3) 0.040(4) -0.002(3) 0.008(3) 0.001(3)
C89 0.042(4) 0.058(4) 0.049(4) -0.005(4) 0.013(3) 0.012(4)
C90 0.036(4) 0.039(3) 0.033(3) -0.005(3) 0.009(3) 0.000(3)
C91 0.041(4) 0.033(3) 0.034(3) 0.004(3) 0.009(3) -0.000(3)
C92 0.036(4) 0.035(3) 0.049(4) 0.007(3) 0.006(3) 0.003(3)
C93 0.045(4) 0.045(4) 0.038(4) -0.005(3) 0.002(3) -0.000(3)
C94 0.067(5) 0.047(4) 0.066(5) -0.002(4) 0.021(4) 0.010(4)
C95 0.037(4) 0.042(4) 0.049(4) 0.002(3) 0.009(3) 0.007(3)
C96 0.059(5) 0.041(4) 0.049(4) -0.002(4) 0.003(4) -0.001(3)
C97 0.039(4) 0.042(4) 0.033(3) 0.000(3) 0.012(3) -0.001(3)
C98 0.056(5) 0.046(4) 0.057(5) 0.005(4) -0.001(4) 0.008(4)
C99 0.036(4) 0.033(3) 0.029(3) 0.001(3) 0.005(3) -0.001(3)
C100 0.049(4) 0.043(4) 0.033(4) 0.002(3) -0.001(3) 0.004(3)
C101 0.070(6) 0.069(5) 0.070(6) 0.015(5) 0.013(5) -0.025(5)
C102 0.046(4) 0.063(5) 0.044(4) 0.004(4) 0.000(3) -0.001(4)
C103 0.039(4) 0.035(3) 0.032(3) 0.001(3) 0.006(3) 0.004(3)
C104 0.033(4) 0.034(3) 0.036(3) 0.002(3) 0.008(3) 0.002(3)
C105 0.035(4) 0.040(4) 0.046(4) 0.001(3) 0.010(3) 0.001(3)
C106 0.060(5) 0.045(4) 0.044(4) -0.001(4) 0.015(4) -0.008(3)
C107 0.042(4) 0.036(3) 0.034(3) 0.001(3) 0.009(3) 0.001(3)
C108 0.040(4) 0.034(3) 0.036(4) 0.002(3) 0.006(3) -0.002(3)
C109 0.048(4) 0.045(4) 0.049(4) -0.003(3) 0.015(3) -0.000(3)
C110 0.050(4) 0.041(4) 0.051(4) -0.005(3) 0.012(4) -0.005(3)
C111 0.042(4) 0.039(4) 0.035(4) 0.000(3) 0.007(3) 0.001(3)
C112 0.036(4) 0.035(3) 0.028(3) -0.004(3) 0.002(3) 0.003(3)
C113 0.039(4) 0.043(4) 0.034(3) 0.003(3) 0.010(3) -0.000(3)
C114 0.040(4) 0.033(3) 0.038(4) 0.002(3) 0.007(3) -0.001(3)
C115 0.040(4) 0.037(4) 0.044(4) -0.004(3) 0.004(3) -0.003(3)
C116 0.043(4) 0.045(4) 0.033(4) 0.006(3) 0.007(3) -0.001(3)
C117 0.053(5) 0.035(4) 0.050(4) -0.000(3) 0.002(4) -0.004(3)
C118 0.046(4) 0.030(3) 0.034(3) -0.003(3) 0.003(3) -0.003(3)
C119 0.042(4) 0.032(3) 0.041(4) -0.002(3) 0.005(3) -0.000(3)
C120 0.041(4) 0.039(4) 0.039(4) -0.002(3) 0.007(3) 0.001(3)
C121 0.038(4) 0.047(4) 0.037(4) 0.006(3) 0.007(3) -0.005(3)
C122 0.059(5) 0.063(5) 0.058(5) -0.003(4) 0.012(4) 0.004(4)
C123 0.062(5) 0.052(4) 0.051(5) 0.006(4) 0.007(4) -0.015(4)
C124 0.163(15) 0.124(12) 0.213(18) -0.036(11) -0.008(13) 0.009(12)
C125 0.106(10) 0.100(9) 0.170(13) -0.036(8) -0.027(10) 0.040(9)
C126 0.39(4) 0.060(8) 0.39(4) 0.075(13) 0.30(3) 0.031(12)
C127 0.25(3) 0.24(3) 0.77(7) 0.06(2) -0.31(4) -0.16(4)

loop_
_atom_type_symbol
_atom_type_description
_atom_type_scat_dispersion_real
_atom_type_scat_dispersion_imag
_atom_type_scat_source
C C 0.0033 0.0016
;
International Tables for Crystallography
(1992, Vol. C, Tables 4.2.6.8 and 6.1.1.4)
;
H H 0.0000 0.0000
;
International Tables for Crystallography
(1992, Vol. C, Table 6.1.1.4)
;
O O 0.0106 0.0060
;
International Tables for Crystallography
(1992, Vol. C, Tables 4.2.6.8 and 6.1.1.4)
;
N N 0.0061 0.0033
;
International Tables for Crystallography
(1992, Vol. C, Tables 4.2.6.8 and 6.1.1.4)
;
Rh Rh -1.1178 0.9187
;
International Tables for Crystallography
(1992, Vol. C, Tables 4.2.6.8 and 6.1.1.4)
;
Cl Cl 0.1484 0.1585
;
International Tables for Crystallography
(1992, Vol. C, Tables 4.2.6.8 and 6.1.1.4)
;

loop_
_geom_angle_atom_site_label_1
_geom_angle_atom_site_label_2
_geom_angle_atom_site_label_3
_geom_angle
_geom_angle_publ_flag
Rh2 Rh1 O1 87.56(11) yes
Rh2 Rh1 O3 89.23(11) yes
Rh2 Rh1 O5 87.00(11) yes
Rh2 Rh1 O7 88.29(11) yes
Rh2 Rh1 N1 175.44(12) yes
O1 Rh1 O3 89.52(16) yes
O1 Rh1 O5 174.56(15) yes
O1 Rh1 O7 90.92(15) yes
O1 Rh1 N1 91.47(16) yes
O3 Rh1 O5 90.49(16) yes
O3 Rh1 O7 177.46(15) yes
O3 Rh1 N1 86.31(16) yes
O5 Rh1 O7 88.84(16) yes
O5 Rh1 N1 93.96(16) yes
O7 Rh1 N1 96.18(15) yes
Rh1 Rh2 O2 88.14(11) yes
Rh1 Rh2 O4 86.55(10) yes
Rh1 Rh2 O6 88.71(11) yes
Rh1 Rh2 O8 87.45(10) yes
Rh1 Rh2 N3 174.62(12) yes
O2 Rh2 O4 91.59(15) yes
O2 Rh2 O6 176.78(16) yes
O2 Rh2 O8 87.81(15) yes
O2 Rh2 N3 94.40(16) yes
O4 Rh2 O6 88.91(16) yes
O4 Rh2 O8 173.99(14) yes
O4 Rh2 N3 88.64(16) yes
O6 Rh2 O8 91.36(15) yes
O6 Rh2 N3 88.79(16) yes
O8 Rh2 N3 97.37(16) yes
Rh1 O1 C13 119.1(4) yes
Rh2 O2 C13 120.3(4) yes
Rh1 O3 C12 118.7(4) yes
Rh2 O4 C12 119.9(4) yes
Rh1 O5 C9 119.4(4) yes
Rh2 O6 C9 119.8(4) yes
Rh1 O7 C11 120.9(4) yes
Rh2 O8 C11 118.3(4) yes
C125 O9 C126 105.5(13) yes
Rh1 N1 C4 120.1(4) yes
Rh1 N1 C5 121.6(5) yes
C4 N1 C5 116.8(5) yes
C17 N2 C75 120.1(6) yes
C17 N2 C82 120.3(6) yes
C75 N2 C82 119.4(7) yes
Rh2 N3 C8 124.6(5) yes
Rh2 N3 C50 119.9(4) yes
C8 N3 C50 114.2(5) yes
C1 N4 C2 117.3(6) yes
C1 N4 C70 121.8(6) yes
C2 N4 C70 121.0(7) yes
C5 C3 C82 119.9(6) yes
N1 C4 C49 124.4(6) yes
N1 C5 C3 123.8(7) yes
C50 C6 C70 119.3(6) yes
C8 C7 C70 119.6(6) yes
N3 C8 C7 125.4(7) yes
O5 C9 O6 124.7(5) yes
O5 C9 C10 121.6(6) yes
O6 C9 C10 113.7(5) yes
C9 C10 C53 112.5(5) yes
C9 C10 C91 118.3(5) yes
C9 C10 C104 109.6(5) yes
C53 C10 C91 105.2(5) yes
C53 C10 C104 104.6(5) yes
C91 C10 C104 105.5(5) yes
O7 C11 O8 124.8(5) yes
O7 C11 C61 113.9(5) yes
O8 C11 C61 121.3(5) yes
O3 C12 O4 125.4(6) yes
O3 C12 C71 113.2(5) yes
O4 C12 C71 121.4(5) yes
O1 C13 O2 124.6(6) yes
O1 C13 C99 122.0(5) yes
O2 C13 C99 113.4(5) yes
C18 C14 C77 121.1(7) yes
C66 C15 C78 120.2(6) yes
C29 C16 C86 118.8(5) yes
C29 C16 C99 129.0(6) yes
C86 C16 C99 112.1(5) yes
C14 C18 C100 119.2(6) yes
C14 C18 C101 120.1(7) yes
C100 C18 C101 120.7(6) yes
C29 C19 C59 120.6(6) yes
C29 C19 C64 118.1(6) yes
C59 C19 C64 121.2(6) yes
C32 C22 C34 119.1(6) yes
C32 C22 C94 119.1(6) yes
C34 C22 C94 121.7(6) yes
C54 C23 C78 105.7(5) yes
C54 C23 C107 106.1(5) yes
C78 C23 C107 104.7(5) yes
C26 C24 C35 119.6(6) yes
C26 C24 C52 120.2(5) yes
C35 C24 C52 120.2(6) yes
C28 C25 C51 106.4(5) yes
C28 C25 C97 105.3(5) yes
C51 C25 C97 106.5(5) yes
C24 C26 C105 118.7(6) yes
C24 C26 C106 121.3(6) yes
C105 C26 C106 120.0(6) yes
C25 C28 C53 113.8(5) yes
C25 C28 C121 126.0(6) yes
C53 C28 C121 120.1(6) yes
C16 C29 C19 120.8(6) yes
C33 C30 C91 121.4(6) yes
C33 C31 C47 119.0(6) yes
C33 C31 C48 121.4(6) yes
C47 C31 C48 119.6(6) yes
C22 C32 C92 120.5(6) yes
C30 C33 C31 119.6(6) yes
C30 C33 C83 119.3(6) yes
C31 C33 C83 121.1(6) yes
C22 C34 C80 120.5(6) yes
C22 C34 C120 120.8(6) yes
C80 C34 C120 118.6(6) yes
C24 C35 C108 121.5(6) yes
C111 C36 C112 121.7(6) yes
C73 C38 C100 121.4(6) yes
C71 C39 C114 113.8(5) yes
C71 C39 C118 126.5(5) yes
C114 C39 C118 119.5(6) yes
C43 C40 C63 119.0(6) yes
C43 C40 C72 119.7(6) yes
C63 C40 C72 121.2(6) yes
C81 C41 C93 120.9(6) yes
C81 C41 C118 120.2(5) yes
C93 C41 C118 118.9(6) yes
C68 C42 C117 121.1(6) yes
C68 C42 C119 113.5(6) yes
C117 C42 C119 125.4(6) yes
C40 C43 C53 120.2(6) yes
C27 C44 C65 120.7(6) yes
C27 C44 C74 120.4(6) yes
C65 C44 C74 118.9(6) yes
C116 C45 C117 119.8(6) yes
C116 C45 C123 121.0(6) yes
C117 C45 C123 119.2(6) yes
C58 C46 C109 120.8(6) yes
C58 C46 C111 117.9(6) yes
C109 C46 C111 121.3(6) yes
C31 C47 C51 120.6(6) yes
C4 C49 C82 118.8(7) yes
N3 C50 C6 125.7(6) yes
C25 C51 C47 125.4(6) yes
C25 C51 C91 113.7(6) yes
C47 C51 C91 120.8(5) yes
C10 C53 C28 112.5(5) yes
C10 C53 C43 127.5(6) yes
C28 C53 C43 119.8(6) yes
C23 C54 C58 126.0(5) yes
C23 C54 C112 113.1(6) yes
C58 C54 C112 120.9(6) yes
C20 C55 C85 121.8(6) yes
C20 C55 C90 118.4(6) yes
C85 C55 C90 119.8(6) yes
C84 C56 C90 119.4(6) yes
C84 C56 C99 112.7(5) yes
C90 C56 C99 127.9(6) yes
C46 C58 C54 121.0(6) yes
C19 C59 C95 118.1(6) yes
C19 C59 C102 122.2(6) yes
C95 C59 C102 119.7(6) yes
C11 C61 C69 110.0(5) yes
C11 C61 C108 120.6(5) yes
C11 C61 C112 111.0(5) yes
C69 C61 C108 104.1(5) yes
C69 C61 C112 105.6(5) yes
C108 C61 C112 104.4(5) yes
C77 C62 C84 105.6(5) yes
C77 C62 C86 106.4(5) yes
C84 C62 C86 106.2(5) yes
C21 C65 C44 121.3(6) yes
C21 C65 C103 119.3(6) yes
C44 C65 C103 119.3(6) yes
C15 C66 C98 119.2(6) yes
C15 C66 C113 119.4(6) yes
C98 C66 C113 121.4(6) yes
C84 C67 C85 120.9(6) yes
C42 C68 C71 113.7(6) yes
C42 C68 C79 118.7(6) yes
C71 C68 C79 127.7(5) yes
C61 C69 C78 113.2(5) yes
C61 C69 C87 127.7(5) yes
C78 C69 C87 119.1(5) yes
N4 C70 C6 122.1(7) yes
N4 C70 C7 122.1(6) yes
C6 C70 C7 115.8(6) yes
C12 C71 C39 110.3(5) yes
C12 C71 C68 112.6(5) yes
C12 C71 C88 119.0(5) yes
C39 C71 C68 106.1(5) yes
C39 C71 C88 103.7(5) yes
C68 C71 C88 104.0(5) yes
C40 C72 C60 120.4(6) yes
C40 C72 C121 119.9(6) yes
C60 C72 C121 119.7(6) yes
C38 C73 C77 118.9(6) yes
C38 C73 C99 127.6(6) yes
C77 C73 C99 113.5(5) yes
C44 C74 C97 121.0(6) yes
C14 C77 C62 126.0(6) yes
C14 C77 C73 120.1(6) yes
C62 C77 C73 113.7(5) yes
C15 C78 C23 125.2(5) yes
C15 C78 C69 120.9(6) yes
C23 C78 C69 113.9(5) yes
C68 C79 C116 121.3(6) yes
N2 C82 C3 122.4(6) yes
N2 C82 C49 121.3(7) yes
C3 C82 C49 116.2(6) yes
C56 C84 C62 113.5(6) yes
C56 C84 C67 119.9(6) yes
C62 C84 C67 126.6(6) yes
C55 C85 C67 119.1(6) yes
C55 C85 C89 121.5(6) yes
C67 C85 C89 119.3(6) yes
C16 C86 C62 114.1(5) yes
C16 C86 C95 119.8(6) yes
C62 C86 C95 125.9(6) yes
C69 C87 C113 120.3(6) yes
C71 C88 C92 112.2(5) yes
C71 C88 C120 128.5(5) yes
C92 C88 C120 119.3(6) yes
C55 C90 C56 120.8(6) yes
C10 C91 C30 129.1(6) yes
C10 C91 C51 112.5(5) yes
C30 C91 C51 118.3(6) yes
C32 C92 C88 120.2(6) yes
C32 C92 C119 125.0(6) yes
C88 C92 C119 114.7(6) yes
C41 C93 C76 119.5(6) yes
C41 C93 C115 120.1(6) yes
C76 C93 C115 120.4(6) yes
C59 C95 C86 121.7(6) yes
C25 C97 C74 125.8(6) yes
C25 C97 C104 113.4(5) yes
C74 C97 C104 120.7(6) yes
C13 C99 C16 120.5(5) yes
C13 C99 C56 109.2(5) yes
C13 C99 C73 111.8(5) yes
C16 C99 C56 104.3(5) yes
C16 C99 C73 104.7(5) yes
C56 C99 C73 105.1(5) yes
C18 C100 C38 119.2(6) yes
C18 C100 C96 120.5(6) yes
C38 C100 C96 120.3(6) yes
C65 C103 C104 121.5(6) yes
C10 C104 C97 112.6(5) yes
C10 C104 C103 128.8(5) yes
C97 C104 C103 118.6(5) yes
C26 C105 C107 121.2(6) yes
C23 C107 C105 125.3(6) yes
C23 C107 C108 114.1(5) yes
C105 C107 C108 120.6(6) yes
C35 C108 C61 128.9(5) yes
C35 C108 C107 118.3(6) yes
C61 C108 C107 112.8(5) yes
C36 C111 C46 120.0(6) yes
C36 C111 C110 120.7(6) yes
C46 C111 C110 119.3(6) yes
C36 C112 C54 118.4(6) yes
C36 C112 C61 127.4(5) yes
C54 C112 C61 114.2(5) yes
C37 C113 C66 121.8(6) yes
C37 C113 C87 118.1(6) yes
C66 C113 C87 120.1(6) yes
C39 C114 C115 120.4(6) yes
C39 C114 C119 113.2(5) yes
C115 C114 C119 126.3(5) yes
C93 C115 C114 120.5(6) yes
C45 C116 C57 121.2(6) yes
C45 C116 C79 118.9(6) yes
C57 C116 C79 119.9(6) yes
C42 C117 C45 120.2(6) yes
C39 C118 C41 120.5(6) yes
C42 C119 C92 106.0(5) yes
C42 C119 C114 107.2(5) yes
C92 C119 C114 103.7(5) yes
C34 C120 C88 119.7(6) yes
C28 C121 C72 120.3(6) yes
Cl1 C122 Cl2 111.3(4) yes
Cl1 C122 Cl3 111.5(5) yes
Cl2 C122 Cl3 109.7(4) yes
O9 C125 C124 98.7(11) yes
O9 C126 C127 107.4(18) yes
N4 C1 H1A 109.462 no
N4 C1 H1B 109.476 no
N4 C1 H1C 109.460 no
H1A C1 H1B 109.475 no
H1A C1 H1C 109.476 no
H1B C1 H1C 109.478 no
N4 C2 H2A 109.477 no
N4 C2 H2B 109.479 no
N4 C2 H2C 109.474 no
H2A C2 H2B 109.461 no
H2A C2 H2C 109.466 no
H2B C2 H2C 109.471 no
C5 C3 H3 120.040 no
C82 C3 H3 120.052 no
N1 C4 H4 117.788 no
C49 C4 H4 117.772 no
N1 C5 H5 118.091 no
C3 C5 H5 118.090 no
C50 C6 H6 120.325 no
C70 C6 H6 120.327 no
C8 C7 H7 120.190 no
C70 C7 H7 120.200 no
N3 C8 H8 117.306 no
C7 C8 H8 117.309 no
C18 C14 H14 119.465 no
C77 C14 H14 119.475 no
C66 C15 H15 119.892 no
C78 C15 H15 119.871 no
N2 C17 H17A 109.476 no
N2 C17 H17B 109.476 no
N2 C17 H17C 109.483 no
H17A C17 H17B 109.452 no
H17A C17 H17C 109.471 no
H17B C17 H17C 109.470 no
C55 C20 H20A 109.468 no
C55 C20 H20B 109.461 no
C55 C20 H20C 109.478 no
H20A C20 H20B 109.463 no
H20A C20 H20C 109.479 no
H20B C20 H20C 109.478 no
C65 C21 H21A 109.483 no
C65 C21 H21B 109.473 no
C65 C21 H21C 109.477 no
H21A C21 H21B 109.467 no
H21A C21 H21C 109.465 no
H21B C21 H21C 109.462 no
C54 C23 H23 113.181 no
C78 C23 H23 113.191 no
C107 C23 H23 113.200 no
C28 C25 H25 112.672 no
C51 C25 H25 112.669 no
C97 C25 H25 112.668 no
C44 C27 H27A 109.487 no
C44 C27 H27B 109.472 no
C44 C27 H27C 109.475 no
H27A C27 H27B 109.459 no
H27A C27 H27C 109.477 no
H27B C27 H27C 109.458 no
C16 C29 H29 119.582 no
C19 C29 H29 119.584 no
C33 C30 H30 119.295 no
C91 C30 H30 119.298 no
C22 C32 H32 119.740 no
C92 C32 H32 119.756 no
C24 C35 H35 119.263 no
C108 C35 H35 119.262 no
C111 C36 H36 119.182 no
C112 C36 H36 119.166 no
C113 C37 H37A 109.467 no
C113 C37 H37B 109.476 no
C113 C37 H37C 109.470 no
H37A C37 H37B 109.476 no
H37A C37 H37C 109.472 no
H37B C37 H37C 109.466 no
C73 C38 H38 119.286 no
C100 C38 H38 119.274 no
C40 C43 H43 119.897 no
C53 C43 H43 119.921 no
C31 C47 H47 119.687 no
C51 C47 H47 119.675 no
C31 C48 H48A 109.486 no
C31 C48 H48B 109.481 no
C31 C48 H48C 109.468 no
H48A C48 H48B 109.471 no
H48A C48 H48C 109.472 no
H48B C48 H48C 109.449 no
C4 C49 H49 120.614 no
C82 C49 H49 120.602 no
N3 C50 H50 117.164 no
C6 C50 H50 117.158 no
C24 C52 H52A 109.470 no
C24 C52 H52B 109.468 no
C24 C52 H52C 109.463 no
H52A C52 H52B 109.468 no
H52A C52 H52C 109.479 no
H52B C52 H52C 109.480 no
C116 C57 H57A 109.473 no
C116 C57 H57B 109.471 no
C116 C57 H57C 109.468 no
H57A C57 H57B 109.472 no
H57A C57 H57C 109.464 no
H57B C57 H57C 109.479 no
C46 C58 H58 119.483 no
C54 C58 H58 119.476 no
C72 C60 H60A 109.468 no
C72 C60 H60B 109.471 no
C72 C60 H60C 109.468 no
H60A C60 H60B 109.489 no
H60A C60 H60C 109.473 no
H60B C60 H60C 109.459 no
C77 C62 H62 112.667 no
C84 C62 H62 112.665 no
C86 C62 H62 112.669 no
C40 C63 H63A 109.465 no
C40 C63 H63B 109.485 no
C40 C63 H63C 109.484 no
H63A C63 H63B 109.462 no
H63A C63 H63C 109.456 no
H63B C63 H63C 109.474 no
C19 C64 H64A 109.457 no
C19 C64 H64B 109.477 no
C19 C64 H64C 109.479 no
H64A C64 H64B 109.464 no
H64A C64 H64C 109.474 no
H64B C64 H64C 109.478 no
C84 C67 H67 119.560 no
C85 C67 H67 119.571 no
C44 C74 H74 119.509 no
C97 C74 H74 119.532 no
N2 C75 H75A 109.459 no
N2 C75 H75B 109.476 no
N2 C75 H75C 109.477 no
H75A C75 H75B 109.477 no
H75A C75 H75C 109.456 no
H75B C75 H75C 109.482 no
C93 C76 H76A 109.472 no
C93 C76 H76B 109.481 no
C93 C76 H76C 109.477 no
H76A C76 H76B 109.475 no
H76A C76 H76C 109.453 no
H76B C76 H76C 109.469 no
C68 C79 H79 119.331 no
C116 C79 H79 119.341 no
C34 C80 H80A 109.479 no
C34 C80 H80B 109.476 no
C34 C80 H80C 109.463 no
H80A C80 H80B 109.479 no
H80A C80 H80C 109.475 no
H80B C80 H80C 109.456 no
C41 C81 H81A 109.470 no
C41 C81 H81B 109.464 no
C41 C81 H81C 109.468 no
H81A C81 H81B 109.487 no
H81A C81 H81C 109.480 no
H81B C81 H81C 109.458 no
C33 C83 H83A 109.475 no
C33 C83 H83B 109.462 no
C33 C83 H83C 109.465 no
H83A C83 H83B 109.469 no
H83A C83 H83C 109.474 no
H83B C83 H83C 109.483 no
C69 C87 H87 119.831 no
C113 C87 H87 119.854 no
C85 C89 H89A 109.473 no
C85 C89 H89B 109.473 no
C85 C89 H89C 109.474 no
H89A C89 H89B 109.468 no
H89A C89 H89C 109.474 no
H89B C89 H89C 109.465 no
C55 C90 H90 119.610 no
C56 C90 H90 119.622 no
C22 C94 H94A 109.481 no
C22 C94 H94B 109.470 no
C22 C94 H94C 109.478 no
H94A C94 H94B 109.459 no
H94A C94 H94C 109.481 no
H94B C94 H94C 109.457 no
C59 C95 H95 119.130 no
C86 C95 H95 119.151 no
C100 C96 H96A 109.468 no
C100 C96 H96B 109.479 no
C100 C96 H96C 109.463 no
H96A C96 H96B 109.468 no
H96A C96 H96C 109.470 no
H96B C96 H96C 109.480 no
C66 C98 H98A 109.465 no
C66 C98 H98B 109.474 no
C66 C98 H98C 109.467 no
H98A C98 H98B 109.471 no
H98A C98 H98C 109.466 no
H98B C98 H98C 109.485 no
C18 C101 H10A 109.476 no
C18 C101 H10B 109.467 no
C18 C101 H10C 109.476 no
H10A C101 H10B 109.461 no
H10A C101 H10C 109.494 no
H10B C101 H10C 109.452 no
C59 C102 H10D 109.468 no
C59 C102 H10E 109.474 no
C59 C102 H10F 109.473 no
H10D C102 H10E 109.468 no
H10D C102 H10F 109.464 no
H10E C102 H10F 109.480 no
C65 C103 H103 119.230 no
C104 C103 H103 119.253 no
C26 C105 H105 119.391 no
C107 C105 H105 119.367 no
C26 C106 H10G 109.469 no
C26 C106 H10H 109.475 no
C26 C106 H10I 109.471 no
H10G C106 H10H 109.477 no
H10G C106 H10I 109.464 no
H10H C106 H10I 109.471 no
C46 C109 H10J 109.468 no
C46 C109 H10K 109.472 no
C46 C109 H10L 109.479 no
H10J C109 H10K 109.462 no
H10J C109 H10L 109.477 no
H10K C109 H10L 109.470 no
C111 C110 H11A 109.475 no
C111 C110 H11B 109.470 no
C111 C110 H11C 109.468 no
H11A C110 H11B 109.465 no
H11A C110 H11C 109.469 no
H11B C110 H11C 109.480 no
C93 C115 H115 119.766 no
C114 C115 H115 119.758 no
C42 C117 H117 119.907 no
C45 C117 H117 119.896 no
C39 C118 H118 119.733 no
C41 C118 H118 119.748 no
C42 C119 H119 113.081 no
C92 C119 H119 113.063 no
C114 C119 H119 113.068 no
C34 C120 H120 120.154 no
C88 C120 H120 120.176 no
C28 C121 H121 119.875 no
C72 C121 H121 119.839 no
Cl1 C122 H122 108.089 no
Cl2 C122 H122 108.084 no
Cl3 C122 H122 108.084 no
C45 C123 H12A 109.469 no
C45 C123 H12B 109.482 no
C45 C123 H12C 109.467 no
H12A C123 H12B 109.471 no
H12A C123 H12C 109.465 no
H12B C123 H12C 109.473 no
C125 C124 H12D 109.471 no
C125 C124 H12E 109.458 no
C125 C124 H12F 109.479 no
H12D C124 H12E 109.479 no
H12D C124 H12F 109.481 no
H12E C124 H12F 109.459 no
O9 C125 H12G 112.036 no
O9 C125 H12H 112.044 no
C124 C125 H12G 112.036 no
C124 C125 H12H 112.029 no
H12G C125 H12H 109.686 no
O9 C126 H12I 110.233 no
O9 C126 H12J 110.236 no
C127 C126 H12I 110.227 no
C127 C126 H12J 110.233 no
H12I C126 H12J 108.498 no
C126 C127 H12K 109.469 no
C126 C127 H12L 109.470 no
C126 C127 H12M 109.475 no
H12K C127 H12L 109.484 no
H12K C127 H12M 109.461 no
H12L C127 H12M 109.467 no

loop_
_geom_bond_atom_site_label_1
_geom_bond_atom_site_label_2
_geom_bond_distance
_geom_bond_publ_flag
Rh1 Rh2 2.4081(8) yes
Rh1 O1 2.066(4) yes
Rh1 O3 2.022(4) yes
Rh1 O5 2.062(4) yes
Rh1 O7 2.018(4) yes
Rh1 N1 2.221(5) yes
Rh2 O2 2.028(4) yes
Rh2 O4 2.060(4) yes
Rh2 O6 2.017(4) yes
Rh2 O8 2.078(4) yes
Rh2 N3 2.228(5) yes
Cl1 C122 1.726(8) yes
Cl2 C122 1.764(8) yes
Cl3 C122 1.755(8) yes
O1 C13 1.274(8) yes
O2 C13 1.275(7) yes
O3 C12 1.277(7) yes
O4 C12 1.264(7) yes
O5 C9 1.275(7) yes
O6 C9 1.273(8) yes
O7 C11 1.262(7) yes
O8 C11 1.285(7) yes
O9 C125 1.524(17) yes
O9 C126 1.50(3) yes
N1 C4 1.332(9) yes
N1 C5 1.310(8) yes
N2 C17 1.472(11) yes
N2 C75 1.445(11) yes
N2 C82 1.379(8) yes
N3 C8 1.330(8) yes
N3 C50 1.347(8) yes
N4 C1 1.439(11) yes
N4 C2 1.448(10) yes
N4 C70 1.372(8) yes
C3 C5 1.398(9) yes
C3 C82 1.387(10) yes
C4 C49 1.387(9) yes
C6 C50 1.368(9) yes
C6 C70 1.397(9) yes
C7 C8 1.374(9) yes
C7 C70 1.403(10) yes
C9 C10 1.527(8) yes
C10 C53 1.543(8) yes
C10 C91 1.557(9) yes
C10 C104 1.564(8) yes
C11 C61 1.528(8) yes
C12 C71 1.536(8) yes
C13 C99 1.514(9) yes
C14 C18 1.394(9) yes
C14 C77 1.389(9) yes
C15 C66 1.399(9) yes
C15 C78 1.385(8) yes
C16 C29 1.385(9) yes
C16 C86 1.413(9) yes
C16 C99 1.561(8) yes
C18 C100 1.397(10) yes
C18 C101 1.516(10) yes
C19 C29 1.404(9) yes
C19 C59 1.393(10) yes
C19 C64 1.522(10) yes
C20 C55 1.512(9) yes
C21 C65 1.507(9) yes
C22 C32 1.401(10) yes
C22 C34 1.382(9) yes
C22 C94 1.531(10) yes
C23 C54 1.529(9) yes
C23 C78 1.531(8) yes
C23 C107 1.529(9) yes
C24 C26 1.407(9) yes
C24 C35 1.396(8) yes
C24 C52 1.513(9) yes
C25 C28 1.514(9) yes
C25 C51 1.515(8) yes
C25 C97 1.526(9) yes
C26 C105 1.404(9) yes
C26 C106 1.520(9) yes
C27 C44 1.525(9) yes
C28 C53 1.402(9) yes
C28 C121 1.393(9) yes
C30 C33 1.401(9) yes
C30 C91 1.394(8) yes
C31 C33 1.394(9) yes
C31 C47 1.408(9) yes
C31 C48 1.522(10) yes
C32 C92 1.382(9) yes
C33 C83 1.507(9) yes
C34 C80 1.522(9) yes
C34 C120 1.400(9) yes
C35 C108 1.400(9) yes
C36 C111 1.390(9) yes
C36 C112 1.392(9) yes
C37 C113 1.531(9) yes
C38 C73 1.381(9) yes
C38 C100 1.409(9) yes
C39 C71 1.559(8) yes
C39 C114 1.401(8) yes
C39 C118 1.383(8) yes
C40 C43 1.408(8) yes
C40 C63 1.508(10) yes
C40 C72 1.402(9) yes
C41 C81 1.506(9) yes
C41 C93 1.397(9) yes
C41 C118 1.419(9) yes
C42 C68 1.387(8) yes
C42 C117 1.382(9) yes
C42 C119 1.544(9) yes
C43 C53 1.388(9) yes
C44 C65 1.410(9) yes
C44 C74 1.392(9) yes
C45 C116 1.398(9) yes
C45 C117 1.390(10) yes
C45 C123 1.528(10) yes
C46 C58 1.413(9) yes
C46 C109 1.502(10) yes
C46 C111 1.413(9) yes
C47 C51 1.382(9) yes
C49 C82 1.408(10) yes
C51 C91 1.399(8) yes
C54 C58 1.379(9) yes
C54 C112 1.398(8) yes
C55 C85 1.393(9) yes
C55 C90 1.416(9) yes
C56 C84 1.416(9) yes
C56 C90 1.373(8) yes
C56 C99 1.565(9) yes
C57 C116 1.513(10) yes
C59 C95 1.401(10) yes
C59 C102 1.512(9) yes
C60 C72 1.513(9) yes
C61 C69 1.565(8) yes
C61 C108 1.547(8) yes
C61 C112 1.541(9) yes
C62 C77 1.514(9) yes
C62 C84 1.509(8) yes
C62 C86 1.520(8) yes
C65 C103 1.398(8) yes
C66 C98 1.520(9) yes
C66 C113 1.383(9) yes
C67 C84 1.384(9) yes
C67 C85 1.405(9) yes
C68 C71 1.553(9) yes
C68 C79 1.386(9) yes
C69 C78 1.389(8) yes
C69 C87 1.388(8) yes
C71 C88 1.556(8) yes
C72 C121 1.392(9) yes
C73 C77 1.396(9) yes
C73 C99 1.550(8) yes
C74 C97 1.381(8) yes
C76 C93 1.519(9) yes
C79 C116 1.402(9) yes
C85 C89 1.511(10) yes
C86 C95 1.384(8) yes
C87 C113 1.410(8) yes
C88 C92 1.402(8) yes
C88 C120 1.396(8) yes
C92 C119 1.521(9) yes
C93 C115 1.392(9) yes
C96 C100 1.502(9) yes
C97 C104 1.398(9) yes
C103 C104 1.385(8) yes
C105 C107 1.378(9) yes
C107 C108 1.404(8) yes
C110 C111 1.505(9) yes
C114 C115 1.382(9) yes
C114 C119 1.511(8) yes
C124 C125 1.68(3) yes
C126 C127 1.67(4) yes
C1 H1A 0.980 no
C1 H1B 0.980 no
C1 H1C 0.980 no
C2 H2A 0.980 no
C2 H2B 0.980 no
C2 H2C 0.980 no
C3 H3 0.950 no
C4 H4 0.950 no
C5 H5 0.950 no
C6 H6 0.950 no
C7 H7 0.950 no
C8 H8 0.950 no
C14 H14 0.950 no
C15 H15 0.950 no
C17 H17A 0.980 no
C17 H17B 0.980 no
C17 H17C 0.980 no
C20 H20A 0.980 no
C20 H20B 0.980 no
C20 H20C 0.980 no
C21 H21A 0.980 no
C21 H21B 0.980 no
C21 H21C 0.980 no
C23 H23 1.000 no
C25 H25 1.000 no
C27 H27A 0.980 no
C27 H27B 0.980 no
C27 H27C 0.980 no
C29 H29 0.950 no
C30 H30 0.950 no
C32 H32 0.950 no
C35 H35 0.950 no
C36 H36 0.950 no
C37 H37A 0.980 no
C37 H37B 0.980 no
C37 H37C 0.980 no
C38 H38 0.950 no
C43 H43 0.950 no
C47 H47 0.950 no
C48 H48A 0.980 no
C48 H48B 0.980 no
C48 H48C 0.980 no
C49 H49 0.950 no
C50 H50 0.950 no
C52 H52A 0.980 no
C52 H52B 0.980 no
C52 H52C 0.980 no
C57 H57A 0.980 no
C57 H57B 0.980 no
C57 H57C 0.980 no
C58 H58 0.950 no
C60 H60A 0.980 no
C60 H60B 0.980 no
C60 H60C 0.980 no
C62 H62 1.000 no
C63 H63A 0.980 no
C63 H63B 0.980 no
C63 H63C 0.980 no
C64 H64A 0.980 no
C64 H64B 0.980 no
C64 H64C 0.980 no
C67 H67 0.950 no
C74 H74 0.950 no
C75 H75A 0.980 no
C75 H75B 0.980 no
C75 H75C 0.980 no
C76 H76A 0.980 no
C76 H76B 0.980 no
C76 H76C 0.980 no
C79 H79 0.950 no
C80 H80A 0.980 no
C80 H80B 0.980 no
C80 H80C 0.980 no
C81 H81A 0.980 no
C81 H81B 0.980 no
C81 H81C 0.980 no
C83 H83A 0.980 no
C83 H83B 0.980 no
C83 H83C 0.980 no
C87 H87 0.950 no
C89 H89A 0.980 no
C89 H89B 0.980 no
C89 H89C 0.980 no
C90 H90 0.950 no
C94 H94A 0.980 no
C94 H94B 0.980 no
C94 H94C 0.980 no
C95 H95 0.950 no
C96 H96A 0.980 no
C96 H96B 0.980 no
C96 H96C 0.980 no
C98 H98A 0.980 no
C98 H98B 0.980 no
C98 H98C 0.980 no
C101 H10A 0.980 no
C101 H10B 0.980 no
C101 H10C 0.980 no
C102 H10D 0.980 no
C102 H10E 0.980 no
C102 H10F 0.980 no
C103 H103 0.950 no
C105 H105 0.950 no
C106 H10G 0.980 no
C106 H10H 0.980 no
C106 H10I 0.980 no
C109 H10J 0.980 no
C109 H10K 0.980 no
C109 H10L 0.980 no
C110 H11A 0.980 no
C110 H11B 0.980 no
C110 H11C 0.980 no
C115 H115 0.950 no
C117 H117 0.950 no
C118 H118 0.950 no
C119 H119 1.000 no
C120 H120 0.950 no
C121 H121 0.950 no
C122 H122 1.000 no
C123 H12A 0.980 no
C123 H12B 0.980 no
C123 H12C 0.980 no
C124 H12D 0.980 no
C124 H12E 0.980 no
C124 H12F 0.980 no
C125 H12G 0.990 no
C125 H12H 0.990 no
C126 H12I 0.990 no
C126 H12J 0.990 no
C127 H12K 0.980 no
C127 H12L 0.980 no
C127 H12M 0.980 no

loop_
_geom_contact_atom_site_label_1
_geom_contact_atom_site_label_2
_geom_contact_distance
_geom_contact_publ_flag
_geom_contact_site_symmetry_2
O1 C5 3.122(8) no .
O1 C11 3.497(7) no .
O1 C12 3.518(7) no .
O1 C16 2.995(7) no .
O1 C29 2.948(7) no .
O1 C56 3.537(8) no .
O1 C73 3.518(8) no .
O2 C11 3.451(8) no .
O2 C12 3.595(7) no .
O2 C38 3.041(7) no .
O2 C50 3.506(7) no .
O2 C56 2.820(7) no .
O2 C73 2.930(7) no .
O2 C90 2.866(7) no .
O3 C4 3.323(8) no .
O3 C9 3.557(7) no .
O3 C13 3.519(7) no .
O3 C39 2.969(7) no .
O3 C68 2.879(7) no .
O3 C79 2.930(8) no .
O3 C118 3.087(8) no .
O4 C9 3.521(8) no .
O4 C13 3.490(7) no .
O4 C39 3.459(7) no .
O4 C50 3.117(7) no .
O4 C88 2.966(7) no .
O4 C120 2.893(7) no .
O5 C4 3.234(7) no .
O5 C11 3.519(7) no .
O5 C12 3.478(7) no .
O5 C30 2.870(8) no .
O5 C53 3.549(7) no .
O5 C91 2.947(8) no .
O5 C104 3.530(7) no .
O6 C8 3.276(8) no .
O6 C11 3.586(7) no .
O6 C12 3.462(7) no .
O6 C43 2.982(7) no .
O6 C53 2.930(7) no .
O6 C103 2.901(7) no .
O6 C104 2.868(7) no .
O7 C9 3.479(7) no .
O7 C13 3.545(8) no .
O7 C36 3.074(7) no .
O7 C69 2.838(7) no .
O7 C87 2.884(7) no .
O7 C112 2.941(7) no .
O8 C8 3.599(8) no .
O8 C9 3.496(7) no .
O8 C13 3.533(7) no .
O8 C35 2.942(7) no .
O8 C69 3.584(7) no .
O8 C108 2.997(7) no .
O8 C112 3.486(7) no .
N1 C82 2.822(8) no .
N3 C70 2.841(8) no .
C1 C6 2.874(10) no .
C2 C7 2.866(10) no .
C3 C4 2.689(10) no .
C3 C75 2.850(11) no .
C5 C49 2.707(10) no .
C6 C8 2.691(10) no .
C7 C50 2.680(9) no .
C9 C30 3.172(9) no .
C9 C43 2.990(8) no .
C9 C103 2.965(8) no .
C10 C25 2.606(9) no .
C11 C35 3.213(8) no .
C11 C36 2.957(9) no .
C11 C87 2.962(8) no .
C12 C79 3.012(9) no .
C12 C118 2.938(8) no .
C12 C120 3.181(9) no .
C13 C29 3.208(8) no .
C13 C38 2.975(8) no .
C13 C90 2.932(9) no .
C14 C38 2.763(10) no .
C14 C84 3.520(9) no .
C15 C54 3.577(9) no .
C15 C87 2.776(9) no .
C15 C107 3.571(8) no .
C16 C59 2.824(8) no .
C16 C77 2.830(8) no .
C16 C84 2.842(9) no .
C17 C49 2.863(10) no .
C18 C73 2.810(9) no .
C19 C86 2.786(9) no .
C20 C89 2.981(10) no .
C21 C27 2.973(10) no .
C22 C88 2.799(9) no .
C23 C61 2.628(8) no .
C24 C107 2.794(9) no .
C26 C108 2.821(8) no .
C28 C40 2.793(9) no .
C28 C47 3.594(9) no .
C28 C74 3.540(9) no .
C28 C91 2.810(8) no .
C28 C104 2.810(8) no .
C29 C81 3.526(9) no .
C29 C95 2.770(10) no .
C30 C47 2.770(9) no .
C31 C91 2.817(9) no .
C32 C114 3.473(9) no .
C32 C120 2.783(9) no .
C33 C51 2.789(8) no .
C34 C92 2.777(9) no .
C35 C96 3.552(10) no .
C35 C105 2.770(9) no .
C36 C58 2.770(8) no .
C36 C103 3.487(8) no .
C36 C108 3.592(9) no .
C37 C98 2.981(10) no .
C39 C42 2.826(9) no .
C39 C92 2.768(8) no .
C39 C93 2.797(9) no .
C41 C114 2.794(8) no .
C42 C88 2.825(9) no .
C42 C116 2.781(9) no .
C43 C104 3.592(9) no .
C43 C121 2.792(9) no .
C44 C104 2.812(8) no .
C45 C68 2.798(9) no .
C46 C112 2.827(9) no .
C47 C97 3.554(9) no .
C48 C83 2.967(10) no .
C51 C53 2.825(9) no .
C51 C74 3.598(8) no .
C51 C104 2.823(9) no .
C51 C121 3.596(9) no .
C52 C106 2.958(9) no .
C53 C72 2.800(8) no .
C53 C97 2.812(9) no .
C54 C69 2.833(9) no .
C54 C108 2.824(9) no .
C54 C111 2.787(9) no .
C55 C84 2.794(9) no .
C56 C77 2.821(9) no .
C56 C85 2.810(9) no .
C56 C86 2.808(8) no .
C57 C123 2.968(10) no .
C58 C78 3.577(9) no .
C60 C63 2.951(10) no .
C62 C99 2.623(9) no .
C64 C102 2.987(11) no .
C65 C97 2.784(9) no .
C66 C69 2.804(8) no .
C67 C77 3.540(9) no .
C67 C86 3.592(9) no .
C67 C90 2.781(9) no .
C68 C92 2.812(9) no .
C68 C114 2.852(9) no .
C69 C107 2.792(8) no .
C71 C119 2.627(8) no .
C73 C84 2.812(9) no .
C73 C86 2.812(8) no .
C74 C103 2.767(9) no .
C76 C81 2.918(9) no .
C77 C100 2.792(9) no .
C78 C105 3.539(8) no .
C78 C108 2.827(8) no .
C78 C112 2.814(8) no .
C78 C113 2.775(8) no .
C79 C117 2.766(9) no .
C80 C94 2.964(10) no .
C84 C95 3.538(9) no .
C88 C114 2.820(8) no .
C88 C118 3.573(8) no .
C90 C118 3.419(8) no .
C91 C97 2.837(8) no .
C92 C115 3.495(8) no .
C92 C117 3.590(10) no .
C96 C101 2.934(11) no .
C97 C121 3.555(9) no .
C107 C112 2.806(8) no .
C109 C110 2.932(9) no .
C115 C118 2.782(8) no .
Cl1 C7 3.586(8) no .
Cl1 C40 3.545(7) no .
Cl1 C60 3.533(8) no 3_566
Cl2 C94 3.588(8) no 3_566
Cl3 C44 3.593(7) no .
O2 C17 3.528(8) no 4_554
O9 C101 3.299(13) no 2_656
N2 N3 3.564(8) no 4_555
N2 C6 3.547(9) no 4_555
N2 C50 3.302(9) no 4_555
N3 N2 3.564(8) no 4_554
N3 C17 3.286(9) no 4_554
C1 C5 3.491(11) no 4_554
C1 C87 3.546(11) no 4_554
C1 C113 3.584(11) no 4_554
C2 C36 3.478(9) no 4_554
C2 C111 3.548(10) no 4_554
C3 C6 3.422(10) no 4_555
C5 C1 3.491(11) no 4_555
C6 N2 3.547(9) no 4_554
C6 C3 3.422(10) no 4_554
C6 C82 3.389(10) no 4_554
C7 Cl1 3.586(8) no .
C8 C17 3.570(11) no 4_554
C15 C76 3.439(10) no 2_646
C15 C121 3.600(9) no 2_546
C17 O2 3.528(8) no 4_555
C17 N3 3.286(9) no 4_555
C17 C8 3.570(11) no 4_555
C17 C38 3.451(9) no 4_555
C17 C50 3.597(10) no 4_555
C17 C100 3.582(10) no 4_555
C36 C2 3.478(9) no 4_555
C38 C17 3.451(9) no 4_554
C40 Cl1 3.545(7) no .
C44 Cl3 3.593(7) no .
C45 C109 3.509(9) no 2_556
C49 C124 3.393(16) no .
C50 N2 3.302(9) no 4_554
C50 C17 3.597(10) no 4_554
C56 C75 3.564(10) no 4_554
C60 Cl1 3.533(8) no 3_566
C63 C109 3.554(9) no 2_556
C66 C76 3.438(10) no 2_646
C70 C82 3.548(10) no 4_554
C74 C122 3.555(11) no .
C75 C56 3.564(10) no 4_555
C75 C90 3.569(11) no 4_555
C76 C15 3.439(10) no 2_656
C76 C66 3.438(10) no 2_656
C76 C96 3.533(9) no 2_656
C82 C6 3.389(10) no 4_555
C82 C70 3.548(10) no 4_555
C87 C1 3.546(11) no 4_555
C89 C94 3.452(10) no 3_666
C90 C75 3.569(11) no 4_554
C94 Cl2 3.588(8) no 3_566
C94 C89 3.452(10) no 3_666
C96 C76 3.533(9) no 2_646
C100 C17 3.582(10) no 4_554
C101 O9 3.299(13) no 2_646
C101 C125 3.559(15) no 2_646
C109 C45 3.509(9) no 2_546
C109 C63 3.554(9) no 2_546
C109 C117 3.457(9) no 2_546
C111 C2 3.548(10) no 4_555
C113 C1 3.584(11) no 4_555
C117 C109 3.457(9) no 2_556
C121 C15 3.600(9) no 2_556
C122 C74 3.555(11) no .
C124 C49 3.393(16) no .
C125 C101 3.559(15) no 2_656
Rh1 H4 3.0965 no .
Rh1 H5 3.1220 no .
Rh1 H87 3.5739 no .
Rh2 H8 3.2001 no .
Rh2 H50 3.1002 no .
Rh2 H90 3.5089 no .
Rh2 H103 3.4972 no .
O1 H5 2.5777 no .
O1 H29 2.3197 no .
O1 H37A 3.5080 no .
O1 H38 3.3817 no .
O1 H87 2.7842 no .
O1 H90 3.4042 no .
O1 H118 3.1059 no .
O2 H38 2.6229 no .
O2 H50 3.1143 no .
O2 H90 2.4248 no .
O3 H4 3.2229 no .
O3 H79 2.4470 no .
O3 H118 2.6105 no .
O4 H20B 3.4027 no .
O4 H43 3.2314 no .
O4 H50 2.6989 no .
O4 H79 3.5592 no .
O4 H90 2.6991 no .
O4 H118 3.2450 no .
O4 H120 2.2807 no .
O5 H4 2.6384 no .
O5 H30 2.2304 no .
O5 H36 3.1517 no .
O5 H43 3.5009 no .
O5 H79 2.9150 no .
O5 H103 3.4690 no .
O6 H8 2.9987 no .
O6 H43 2.4995 no .
O6 H103 2.4074 no .
O7 H5 3.5680 no .
O7 H36 2.6340 no .
O7 H87 2.4321 no .
O8 H8 3.1652 no .
O8 H21C 3.3974 no .
O8 H35 2.3072 no .
O8 H36 3.2987 no .
O8 H38 3.2217 no .
O8 H87 3.4919 no .
O8 H103 2.6987 no .
O9 H12D 2.7059 no .
O9 H12E 2.4969 no .
O9 H12F 3.2932 no .
O9 H12K 2.7275 no .
O9 H12L 2.7678 no .
O9 H12M 3.3942 no .
N1 H3 3.2291 no .
N1 H49 3.2490 no .
N2 H3 2.6248 no .
N2 H49 2.6333 no .
N3 H6 3.2552 no .
N3 H7 3.2413 no .
N3 H120 3.5764 no .
N4 H6 2.6282 no .
N4 H7 2.6332 no .
C1 H2A 3.0866 no .
C1 H2B 2.4594 no .
C1 H2C 3.1078 no .
C1 H6 2.5648 no .
C2 H1A 3.0331 no .
C2 H1B 3.1549 no .
C2 H1C 2.4635 no .
C2 H7 2.5516 no .
C3 H49 3.2440 no .
C3 H64A 2.9655 no .
C3 H75A 2.7519 no .
C3 H75C 2.8419 no .
C4 H5 3.1095 no .
C4 H30 3.1399 no .
C4 H79 3.5499 no .
C4 H83B 3.2850 no .
C5 H4 3.1039 no .
C5 H29 3.0036 no .
C5 H64A 3.2355 no .
C6 H1A 2.9184 no .
C6 H1B 2.7407 no .
C6 H7 3.2434 no .
C6 H80A 2.8380 no .
C6 H80B 3.5868 no .
C6 H120 3.5540 no .
C7 H2A 2.8632 no .
C7 H2C 2.7698 no .
C7 H6 3.2450 no .
C8 H50 3.1057 no .
C9 H30 2.8815 no .
C9 H36 3.2501 no .
C9 H43 2.6732 no .
C9 H79 3.3199 no .
C9 H103 2.6420 no .
C10 H11A 3.4120 no .
C10 H30 2.8668 no .
C10 H43 2.8316 no .
C10 H103 2.8558 no .
C11 H35 2.9287 no .
C11 H36 2.6258 no .
C11 H38 3.3266 no .
C11 H87 2.6441 no .
C11 H103 3.1306 no .
C12 H43 3.4736 no .
C12 H79 2.6852 no .
C12 H90 3.0976 no .
C12 H118 2.5968 no .
C12 H120 2.9024 no .
C13 H29 2.9294 no .
C13 H38 2.6566 no .
C13 H87 3.1512 no .
C13 H90 2.6115 no .
C13 H118 3.2227 no .
C14 H10A 3.1557 no .
C14 H10B 3.1304 no .
C14 H10C 2.5574 no .
C14 H62 2.7245 no .
C15 H23 2.7304 no .
C15 H98A 3.1380 no .
C15 H98B 3.1477 no .
C15 H98C 2.5480 no .
C16 H37A 3.2533 no .
C16 H62 3.3257 no .
C16 H81A 2.6953 no .
C16 H95 3.2749 no .
C17 H49 2.5410 no .
C17 H75A 3.1660 no .
C17 H75B 2.5347 no .
C17 H75C 3.1431 no .
C18 H38 3.2741 no .
C18 H96A 2.6854 no .
C18 H96B 2.8490 no .
C18 H96C 3.3026 no .
C19 H10D 2.8310 no .
C19 H10E 2.7607 no .
C19 H10F 3.3271 no .
C19 H37A 3.5249 no .
C19 H81A 3.0406 no .
C19 H81B 3.4136 no .
C19 H95 3.2543 no .
C20 H50 3.2161 no .
C20 H89A 3.0437 no .
C20 H89B 2.8019 no .
C20 H90 2.6519 no .
C21 H8 3.5997 no .
C21 H27B 3.0862 no .
C21 H27C 2.7429 no .
C21 H35 3.5188 no .
C21 H103 2.6449 no .
C22 H80A 3.3096 no .
C22 H80B 2.8228 no .
C22 H80C 2.7219 no .
C22 H120 3.2733 no .
C23 H15 2.7729 no .
C23 H58 2.7766 no .
C23 H105 2.7584 no .
C24 H10G 2.8067 no .
C24 H10H 3.3410 no .
C24 H10I 2.7900 no .
C24 H21C 3.3527 no .
C24 H96B 3.2823 no .
C24 H96C 3.0666 no .
C24 H105 3.2750 no .
C25 H47 2.7618 no .
C25 H74 2.7735 no .
C25 H121 2.7858 no .
C26 H35 3.2768 no .
C26 H52A 3.3170 no .
C26 H52B 2.6954 no .
C26 H52C 2.8632 no .
C26 H96C 3.4895 no .
C27 H21A 2.9459 no .
C27 H21B 2.8646 no .
C27 H74 2.6761 no .
C28 H43 3.2726 no .
C29 H5 3.1670 no .
C29 H37A 2.8897 no .
C29 H64A 2.5305 no .
C29 H64B 3.1480 no .
C29 H64C 3.1238 no .
C29 H81A 2.6437 no .
C30 H4 3.2124 no .
C30 H11A 2.8985 no .
C30 H57C 2.8987 no .
C30 H83A 3.1599 no .
C30 H83B 2.5382 no .
C30 H83C 3.1061 no .
C31 H11A 3.5783 no .
C31 H30 3.2691 no .
C31 H83A 2.7473 no .
C31 H83B 3.3164 no .
C31 H83C 2.8024 no .
C32 H94A 3.1277 no .
C32 H94B 3.1730 no .
C32 H94C 2.5579 no .
C32 H119 2.7160 no .
C33 H11A 3.3259 no .
C33 H11B 3.5730 no .
C33 H47 3.2720 no .
C33 H48A 2.7583 no .
C33 H48B 3.3301 no .
C33 H48C 2.8308 no .
C33 H57C 3.3699 no .
C34 H20B 3.2173 no .
C34 H32 3.2555 no .
C34 H63C 3.0917 no .
C34 H94A 2.8368 no .
C34 H94B 2.7599 no .
C34 H94C 3.3272 no .
C35 H21C 2.7383 no .
C35 H52A 2.5735 no .
C35 H52B 3.2190 no .
C35 H52C 3.0541 no .
C35 H96B 3.4773 no .
C35 H96C 2.7684 no .
C36 H11A 2.5561 no .
C36 H11B 3.1259 no .
C36 H11C 3.1489 no .
C36 H103 3.1821 no .
C37 H87 2.6573 no .
C37 H98A 2.9398 no .
C37 H98B 2.8946 no .
C38 H87 3.2677 no .
C38 H96A 3.2219 no .
C38 H96B 3.0583 no .
C38 H96C 2.5719 no .
C39 H20B 3.5449 no .
C39 H115 3.2709 no .
C39 H119 3.3018 no .
C40 H60A 2.7758 no .
C40 H60B 3.3241 no .
C40 H60C 2.7730 no .
C40 H121 3.2755 no .
C41 H76A 2.8108 no .
C41 H76B 3.3125 no .
C41 H76C 2.7147 no .
C41 H115 3.2727 no .
C42 H79 3.2433 no .
C43 H63A 3.2203 no .
C43 H63B 3.0347 no .
C43 H63C 2.5550 no .
C44 H21A 2.8164 no .
C44 H21B 2.7638 no .
C44 H21C 3.3337 no .
C44 H103 3.2785 no .
C45 H57A 2.7033 no .
C45 H57B 2.8738 no .
C45 H57C 3.3160 no .
C45 H79 3.2675 no .
C46 H11A 3.3195 no .
C46 H11B 2.7704 no .
C46 H11C 2.7454 no .
C46 H36 3.2807 no .
C47 H11A 3.5014 no .
C47 H25 2.7107 no .
C47 H48A 3.1880 no .
C47 H48B 2.5643 no .
C47 H48C 3.1206 no .
C48 H47 2.6769 no .
C48 H83A 2.8645 no .
C48 H83C 2.9358 no .
C49 H3 3.2437 no .
C49 H17A 3.0032 no .
C49 H17C 2.6361 no .
C49 H83B 3.3437 no .
C50 H8 3.1094 no .
C50 H80A 3.3006 no .
C50 H90 3.5845 no .
C50 H120 3.0230 no .
C51 H11A 3.1563 no .
C51 H30 3.2574 no .
C52 H10G 2.8953 no .
C52 H10I 2.8915 no .
C52 H35 2.6650 no .
C52 H96B 3.3903 no .
C53 H25 3.3086 no .
C53 H121 3.2794 no .
C54 H36 3.2540 no .
C55 H50 3.4597 no .
C55 H67 3.2689 no .
C55 H89A 2.8565 no .
C55 H89B 2.7174 no .
C55 H89C 3.3157 no .
C56 H62 3.3141 no .
C56 H67 3.2801 no .
C56 H81A 3.1085 no .
C56 H118 3.3931 no .
C57 H4 3.5992 no .
C57 H12A 2.9158 no .
C57 H12B 2.8915 no .
C57 H79 2.6668 no .
C58 H10J 3.1876 no .
C58 H10K 3.1233 no .
C58 H10L 2.5713 no .
C58 H23 2.7407 no .
C59 H29 3.2821 no .
C59 H64A 3.3280 no .
C59 H64B 2.7649 no .
C59 H64C 2.8142 no .
C59 H81A 3.4489 no .
C60 H63A 2.7141 no .
C60 H63B 3.0702 no .
C60 H121 2.6606 no .
C61 H35 2.8613 no .
C61 H36 2.8177 no .
C61 H87 2.8486 no .
C62 H14 2.7752 no .
C62 H67 2.7795 no .
C62 H95 2.7684 no .
C63 H43 2.6593 no .
C63 H60A 2.9124 no .
C63 H60C 2.8528 no .
C63 H120 3.5927 no .
C64 H3 3.2570 no .
C64 H10D 2.9982 no .
C64 H10E 2.8556 no .
C64 H29 2.6423 no .
C65 H27A 3.3311 no .
C65 H27B 2.8921 no .
C65 H27C 2.7098 no .
C65 H74 3.2718 no .
C66 H37A 3.3292 no .
C66 H37B 2.7652 no .
C66 H37C 2.8357 no .
C66 H87 3.2741 no .
C67 H62 2.7269 no .
C67 H89A 3.0848 no .
C67 H89B 3.1924 no .
C67 H89C 2.5512 no .
C68 H117 3.2656 no .
C68 H119 3.3169 no .
C69 H15 3.2677 no .
C69 H23 3.3135 no .
C69 H38 3.5342 no .
C69 H96C 3.5353 no .
C70 H1A 2.7671 no .
C70 H1B 2.6517 no .
C70 H1C 3.2452 no .
C70 H2A 2.7081 no .
C70 H2B 3.2502 no .
C70 H2C 2.6966 no .
C70 H8 3.2444 no .
C70 H50 3.2309 no .
C70 H80A 3.4654 no .
C71 H79 2.8284 no .
C71 H118 2.8158 no .
C71 H120 2.8726 no .
C72 H43 3.2865 no .
C72 H63A 2.7116 no .
C72 H63B 2.8609 no .
C72 H63C 3.3188 no .
C73 H14 3.2682 no .
C73 H62 3.3015 no .
C74 H25 2.7268 no .
C74 H27A 2.5821 no .
C74 H27B 3.0745 no .
C74 H27C 3.2174 no .
C75 H3 2.5407 no .
C75 H17A 2.9925 no .
C75 H17B 2.5891 no .
C75 H17C 3.2702 no .
C76 H81B 2.7898 no .
C76 H81C 2.9063 no .
C76 H115 2.6757 no .
C77 H38 3.2492 no .
C78 H87 3.2533 no .
C79 H4 3.5193 no .
C79 H43 3.5392 no .
C79 H57A 3.2252 no .
C79 H57B 3.0511 no .
C79 H57C 2.5735 no .
C80 H1B 3.2426 no .
C80 H6 3.2339 no .
C80 H63B 3.5856 no .
C80 H63C 3.5591 no .
C80 H94A 2.9409 no .
C80 H94B 2.8668 no .
C80 H120 2.6563 no .
C81 H76A 2.9553 no .
C81 H76C 2.7407 no .
C81 H118 2.6908 no .
C82 H4 3.2538 no .
C82 H5 3.2557 no .
C82 H17A 2.8516 no .
C82 H17B 3.2485 no .
C82 H17C 2.6065 no .
C82 H75A 2.6998 no .
C82 H75B 3.2420 no .
C82 H75C 2.6608 no .
C83 H30 2.6480 no .
C83 H48A 2.8531 no .
C83 H48C 2.9605 no .
C84 H81A 3.5420 no .
C84 H90 3.2674 no .
C85 H20A 2.7277 no .
C85 H20B 3.3199 no .
C85 H20C 2.8574 no .
C85 H90 3.2835 no .
C86 H29 3.2689 no .
C86 H81A 3.1476 no .
C87 H37A 2.5441 no .
C87 H37B 3.1757 no .
C87 H37C 3.1186 no .
C87 H38 3.0744 no .
C88 H20B 3.0639 no .
C88 H32 3.2707 no .
C88 H63C 3.2497 no .
C88 H119 3.3254 no .
C89 H20A 2.8124 no .
C89 H20C 3.0357 no .
C89 H67 2.6612 no .
C90 H20A 3.2001 no .
C90 H20B 2.5409 no .
C90 H20C 3.0719 no .
C90 H50 3.1628 no .
C90 H81A 3.3728 no .
C90 H118 2.9173 no .
C91 H11A 2.7884 no .
C91 H25 3.3055 no .
C91 H47 3.2722 no .
C91 H57C 3.4079 no .
C92 H120 3.2754 no .
C93 H81A 3.3165 no .
C93 H81B 2.7487 no .
C93 H81C 2.7951 no .
C93 H118 3.2822 no .
C94 H32 2.6698 no .
C94 H80B 2.9578 no .
C94 H80C 2.8353 no .
C95 H10D 3.1221 no .
C95 H10E 3.1608 no .
C95 H10F 2.5496 no .
C95 H62 2.7261 no .
C95 H81A 3.4729 no .
C96 H10A 2.8317 no .
C96 H10B 2.9047 no .
C96 H38 2.6730 no .
C96 H52C 3.5733 no .
C97 H11A 3.4477 no .
C97 H103 3.2514 no .
C98 H15 2.6635 no .
C98 H37B 2.8515 no .
C98 H37C 2.9949 no .
C99 H29 2.8628 no .
C99 H38 2.8216 no .
C99 H81A 3.3611 no .
C99 H90 2.8331 no .
C100 H10A 2.7595 no .
C100 H10B 2.7972 no .
C100 H10C 3.3232 no .
C100 H14 3.2637 no .
C101 H14 2.6657 no .
C101 H96A 2.7053 no .
C101 H96B 3.0336 no .
C102 H64B 2.8740 no .
C102 H64C 2.9767 no .
C102 H95 2.6564 no .
C103 H8 3.2818 no .
C103 H11A 3.4540 no .
C103 H21A 3.1030 no .
C103 H21B 3.1590 no .
C103 H21C 2.5379 no .
C103 H36 2.9138 no .
C104 H11A 3.0961 no .
C104 H25 3.3093 no .
C104 H36 3.3147 no .
C104 H74 3.2698 no .
C105 H10G 3.1510 no .
C105 H10H 2.5658 no .
C105 H10I 3.1582 no .
C105 H23 2.7263 no .
C106 H52B 2.7377 no .
C106 H52C 3.0470 no .
C106 H105 2.6761 no .
C107 H35 3.2649 no .
C107 H96C 3.4483 no .
C108 H21C 3.1959 no .
C108 H23 3.3275 no .
C108 H96C 2.9643 no .
C108 H105 3.2703 no .
C109 H11B 2.8671 no .
C109 H11C 2.8469 no .
C109 H58 2.6902 no .
C110 H10J 2.7777 no .
C110 H10K 2.9549 no .
C110 H36 2.6625 no .
C111 H10J 2.7507 no .
C111 H10K 2.8232 no .
C111 H10L 3.3313 no .
C111 H58 3.2821 no .
C112 H23 3.3107 no .
C112 H58 3.2682 no .
C113 H15 3.2598 no .
C113 H98A 2.7941 no .
C113 H98B 2.7732 no .
C113 H98C 3.3196 no .
C114 H118 3.2638 no .
C115 H76A 3.1081 no .
C115 H76B 2.5671 no .
C115 H76C 3.1827 no .
C115 H119 2.7280 no .
C116 H12A 2.8072 no .
C116 H12B 2.7826 no .
C116 H12C 3.3364 no .
C116 H117 3.2702 no .
C117 H12A 3.1338 no .
C117 H12B 3.1473 no .
C117 H12C 2.5497 no .
C117 H119 2.7441 no .
C118 H20B 3.5855 no .
C118 H81A 2.5660 no .
C118 H81B 3.1873 no .
C118 H81C 3.1265 no .
C118 H90 3.0065 no .
C119 H32 2.7588 no .
C119 H115 2.7764 no .
C119 H117 2.7842 no .
C120 H20B 2.7647 no .
C120 H50 3.4542 no .
C120 H63C 2.7314 no .
C120 H80A 2.5440 no .
C120 H80B 3.0814 no .
C120 H80C 3.1874 no .
C121 H25 2.7258 no .
C121 H60A 3.1379 no .
C121 H60B 2.5462 no .
C121 H60C 3.1333 no .
C123 H57A 2.7216 no .
C123 H57B 3.0951 no .
C123 H117 2.6586 no .
C125 H12I 2.5495 no .
C125 H12J 2.6392 no .
C126 H12G 2.6760 no .
C126 H12H 2.6034 no .
H1A H2A 3.4117 no .
H1A H2B 3.0374 no .
H1A H6 2.4560 no .
H1B H2B 3.2101 no .
H1B H2C 3.5913 no .
H1B H6 2.2919 no .
H1B H80A 2.8512 no .
H1B H80B 2.9504 no .
H1B H80C 3.4174 no .
H1C H2A 3.1596 no .
H1C H2B 2.0734 no .
H1C H2C 3.1058 no .
H1C H6 3.5381 no .
H2A H7 2.4356 no .
H2B H7 3.5244 no .
H2C H7 2.2788 no .
H3 H5 2.3213 no .
H3 H64A 2.3569 no .
H3 H64C 3.4203 no .
H3 H75A 2.2229 no .
H3 H75B 3.5090 no .
H3 H75C 2.4721 no .
H4 H30 2.3072 no .
H4 H49 2.3136 no .
H4 H57B 3.3775 no .
H4 H57C 3.1284 no .
H4 H79 2.9013 no .
H4 H83B 2.8002 no .
H5 H29 2.2543 no .
H5 H37A 3.1277 no .
H5 H37C 3.5782 no .
H5 H64A 2.8804 no .
H5 H87 3.2658 no .
H6 H20C 3.1906 no .
H6 H50 2.2812 no .
H6 H80A 2.6348 no .
H6 H80B 2.9591 no .
H7 H8 2.2876 no .
H8 H21A 3.4500 no .
H8 H21C 3.1903 no .
H8 H35 3.3350 no .
H8 H103 2.8400 no .
H10A H14 3.3513 no .
H10A H96A 2.7067 no .
H10A H96B 2.6128 no .
H10B H14 3.3021 no .
H10B H96A 2.3651 no .
H10B H96B 3.1780 no .
H10C H14 2.3373 no .
H10D H64B 3.0285 no .
H10D H64C 2.6671 no .
H10D H95 3.2798 no .
H10E H64B 2.4266 no .
H10E H64C 2.9820 no .
H10E H95 3.3549 no .
H10F H95 2.3229 no .
H10G H52B 2.3625 no .
H10G H52C 3.1454 no .
H10G H105 3.3200 no .
H10H H105 2.3462 no .
H10I H52B 2.7878 no .
H10I H52C 2.6599 no .
H10I H105 3.3542 no .
H10J H11B 2.8395 no .
H10J H11C 2.3725 no .
H10J H58 3.3994 no .
H10K H11B 2.5650 no .
H10K H11C 3.0355 no .
H10K H58 3.2986 no .
H10L H58 2.3657 no .
H11A H30 3.2573 no .
H11A H36 2.3374 no .
H11B H36 3.2980 no .
H11C H36 3.3487 no .
H12A H57A 2.7673 no .
H12A H57B 2.7274 no .
H12A H117 3.3103 no .
H12B H57A 2.3404 no .
H12B H57B 3.1892 no .
H12B H117 3.3304 no .
H12C H117 2.3246 no .
H12D H12G 3.0044 no .
H12D H12H 2.4828 no .
H12E H12G 2.6104 no .
H12E H12H 3.0001 no .
H12F H12G 2.4993 no .
H12F H12H 2.6308 no .
H12G H12I 2.9080 no .
H12G H12J 2.5245 no .
H12H H12I 2.3484 no .
H12H H12J 2.9332 no .
H12I H12K 2.9801 no .
H12I H12L 2.4980 no .
H12I H12M 2.5254 no .
H12J H12K 2.5266 no .
H12J H12L 2.9800 no .
H12J H12M 2.4968 no .
H14 H62 2.5563 no .
H15 H23 2.5582 no .
H15 H98A 3.3152 no .
H15 H98B 3.3355 no .
H15 H98C 2.3267 no .
H17A H49 2.5363 no .
H17A H75B 2.9562 no .
H17A H75C 3.3620 no .
H17B H49 3.5008 no .
H17B H75A 3.1675 no .
H17B H75B 2.2488 no .
H17B H75C 3.3306 no .
H17C H49 2.1657 no .
H17C H75B 3.3794 no .
H20A H89A 2.5650 no .
H20A H89B 2.7314 no .
H20A H90 3.4047 no .
H20B H50 2.8525 no .
H20B H90 2.3180 no .
H20B H120 2.8600 no .
H20C H50 2.9733 no .
H20C H80B 3.3112 no .
H20C H89A 3.2667 no .
H20C H89B 2.5470 no .
H20C H90 3.2103 no .
H21A H27B 3.2282 no .
H21A H27C 2.4094 no .
H21A H103 3.2632 no .
H21B H27B 2.6640 no .
H21B H27C 2.7357 no .
H21B H103 3.3491 no .
H21C H35 2.5746 no .
H21C H52A 3.4830 no .
H21C H103 2.3087 no .
H23 H58 2.5698 no .
H23 H105 2.5452 no .
H25 H47 2.5387 no .
H25 H74 2.5548 no .
H25 H121 2.5654 no .
H27A H74 2.3779 no .
H27B H74 3.2014 no .
H27C H74 3.4495 no .
H29 H37A 2.7553 no .
H29 H64A 2.2960 no .
H29 H64B 3.3330 no .
H29 H64C 3.2761 no .
H29 H81A 2.9731 no .
H29 H118 3.4850 no .
H30 H57C 2.7811 no .
H30 H79 3.4910 no .
H30 H83A 3.3567 no .
H30 H83B 2.3115 no .
H30 H83C 3.2606 no .
H32 H94A 3.2683 no .
H32 H94B 3.3892 no .
H32 H94C 2.3417 no .
H32 H119 2.5407 no .
H35 H38 3.5531 no .
H35 H52A 2.3626 no .
H35 H52B 3.4416 no .
H35 H52C 3.1866 no .
H35 H96C 3.0481 no .
H35 H103 3.5926 no .
H36 H103 2.5495 no .
H37A H87 2.3141 no .
H37B H87 3.3619 no .
H37B H98A 2.9414 no .
H37B H98B 2.4471 no .
H37C H87 3.2747 no .
H37C H98A 2.6316 no .
H37C H98B 3.0572 no .
H38 H87 2.6071 no .
H38 H96A 3.4445 no .
H38 H96B 3.2023 no .
H38 H96C 2.3648 no .
H43 H63A 3.4391 no .
H43 H63B 3.1790 no .
H43 H63C 2.3452 no .
H43 H79 3.0796 no .
H43 H120 3.2334 no .
H47 H48A 3.3929 no .
H47 H48B 2.3476 no .
H47 H48C 3.2787 no .
H48A H83A 2.8843 no .
H48A H83C 2.5014 no .
H48C H83A 2.5367 no .
H48C H83C 3.0804 no .
H49 H57B 3.3950 no .
H49 H83B 2.9218 no .
H50 H80A 3.3947 no .
H50 H90 2.7011 no .
H50 H120 2.7186 no .
H52C H96B 2.7665 no .
H52C H96C 3.5672 no .
H57A H79 3.4472 no .
H57B H79 3.1836 no .
H57B H83B 3.5278 no .
H57C H79 2.3633 no .
H57C H83B 3.4742 no .
H60A H63A 2.3715 no .
H60A H63B 3.2139 no .
H60A H121 3.3210 no .
H60B H121 2.3276 no .
H60C H63A 2.7035 no .
H60C H63B 2.6589 no .
H60C H121 3.3235 no .
H62 H67 2.5651 no .
H62 H95 2.5501 no .
H63B H80A 3.2588 no .
H63B H80C 3.2936 no .
H63C H80A 3.3475 no .
H63C H80C 3.5717 no .
H63C H120 2.7370 no .
H64A H75C 3.5402 no .
H64B H81B 3.3710 no .
H67 H89A 3.2208 no .
H67 H89B 3.4122 no .
H67 H89C 2.3378 no .
H76A H81B 2.5060 no .
H76A H81C 3.1206 no .
H76A H115 3.2700 no .
H76B H115 2.3566 no .
H76C H81B 2.7242 no .
H76C H81C 2.4108 no .
H76C H115 3.3976 no .
H80A H120 2.3260 no .
H80B H94A 3.0798 no .
H80B H94B 2.5387 no .
H80B H120 3.2309 no .
H80C H94A 2.4915 no .
H80C H94B 2.8786 no .
H80C H120 3.3964 no .
H81A H90 3.5584 no .
H81A H118 2.3591 no .
H81B H118 3.3861 no .
H81C H118 3.3152 no .
H90 H118 2.4354 no .
H115 H119 2.5669 no .
H117 H119 2.5723 no .
Rh2 H17B 3.5170 no 4_554
Cl1 H2C 3.5648 no .
Cl1 H7 3.4042 no .
Cl1 H60A 3.2650 no 3_566
Cl1 H60C 2.9150 no 3_566
Cl1 H63A 3.4430 no 3_566
Cl1 H63B 3.2883 no .
Cl2 H10D 3.2608 no 4_454
Cl2 H74 3.5316 no .
Cl2 H80C 3.2924 no 3_566
Cl2 H89C 3.4016 no 1_455
Cl2 H94A 2.6273 no 3_566
Cl2 H121 3.5541 no .
Cl3 H7 3.0590 no .
Cl3 H10E 3.4386 no 4_454
Cl3 H21A 3.3856 no .
Cl3 H27C 3.2327 no .
Cl3 H48A 3.2646 no 4_554
Cl3 H83C 2.7967 no 4_554
O2 H17B 2.6104 no 4_554
O2 H75B 3.0985 no 4_554
O3 H12G 3.3084 no .
O7 H1C 3.3231 no 4_555
O7 H2B 3.1824 no 4_555
O8 H17B 3.2069 no 4_554
O8 H17C 3.5914 no 4_554
O9 H10A 3.5874 no 2_656
O9 H10A 3.3849 no 4_555
O9 H10B 2.7623 no 2_656
O9 H10C 3.0725 no 2_656
O9 H75C 2.9061 no .
N1 H1A 3.1842 no 4_555
N1 H2A 3.3251 no 4_555
N1 H12G 3.2802 no .
N2 H12E 3.1234 no .
N2 H50 3.4591 no 4_555
N3 H17B 3.0860 no 4_554
N3 H17C 2.8453 no 4_554
N4 H60A 3.3864 no 3_566
N4 H60B 3.4229 no 3_566
C1 H5 3.4566 no 4_554
C1 H60A 3.5888 no 3_566
C1 H60B 3.1351 no 3_566
C2 H11B 3.5093 no 4_554
C2 H36 3.5437 no 4_554
C2 H60A 3.3108 no 3_566
C3 H1A 3.0936 no 4_555
C3 H6 3.2511 no 4_555
C3 H12G 3.2028 no .
C3 H12J 3.5508 no .
C4 H2A 3.0886 no 4_555
C4 H12F 3.5839 no .
C4 H12G 3.1239 no .
C5 H1A 2.6477 no 4_555
C5 H12G 3.2847 no .
C6 H3 3.4835 no 4_554
C6 H75A 3.4408 no 4_554
C7 H17C 3.3372 no 4_554
C7 H83B 3.5020 no 4_554
C7 H83C 3.5395 no 4_554
C8 H17C 2.8083 no 4_554
C13 H17B 3.5865 no 4_554
C14 H75B 3.5891 no 4_554
C14 H115 3.5180 no 2_646
C14 H117 3.1171 no 2_646
C14 H119 3.3835 no 2_646
C15 H1C 3.5601 no 4_555
C15 H25 3.5746 no 2_546
C15 H76B 3.0717 no 2_646
C15 H76C 2.9056 no 2_646
C15 H121 3.0360 no 2_546
C17 H12E 3.0454 no .
C17 H35 3.1196 no 4_555
C17 H38 3.3440 no 4_555
C17 H52A 3.1131 no 4_555
C17 H52C 3.4745 no 4_555
C17 H96B 3.1331 no 4_555
C18 H115 3.1051 no 2_646
C19 H32 3.2525 no 2_646
C20 H98B 3.4589 no 2_656
C21 H10H 3.5247 no 3_556
C21 H12B 3.5689 no 2_546
C22 H10D 3.3405 no 2_656
C23 H57A 3.2370 no 2_546
C24 H10G 3.1269 no 3_556
C25 H15 3.1509 no 2_556
C25 H122 3.5440 no .
C26 H10G 2.9059 no 3_556
C26 H48C 3.5301 no 2_546
C27 H12C 3.4813 no 2_546
C27 H12M 3.2397 no 4_454
C27 H67 3.2077 no 1_455
C28 H15 3.2550 no 2_556
C28 H122 3.1862 no .
C30 H2A 3.4532 no 4_555
C31 H105 3.1661 no 2_556
C32 H10D 3.2252 no 2_656
C32 H37B 3.2057 no 2_656
C33 H105 3.3920 no 2_556
C35 H17C 3.4748 no 4_554
C36 H2B 2.6208 no 4_555
C37 H1A 3.5529 no 4_555
C37 H32 3.4019 no 2_646
C37 H115 3.3469 no 2_646
C38 H17A 3.3531 no 4_554
C38 H17B 2.7146 no 4_554
C38 H75B 3.0909 no 4_554
C38 H115 3.3644 no 2_646
C39 H12H 3.0465 no .
C40 H10L 3.4056 no 2_556
C40 H58 3.2000 no 2_556
C41 H12H 3.5092 no .
C41 H12I 3.0041 no .
C41 H98B 3.5141 no 2_656
C42 H10J 3.4028 no 2_556
C42 H10L 3.2988 no 2_556
C42 H12H 3.4712 no .
C43 H58 3.4429 no 2_556
C44 H67 3.5030 no 1_455
C44 H122 3.0532 no .
C45 H10J 3.1745 no 2_556
C45 H10L 3.2058 no 2_556
C45 H12F 3.0053 no .
C46 H2B 3.4947 no 4_555
C46 H12B 3.0814 no 2_546
C47 H15 3.2887 no 2_556
C47 H23 3.4800 no 2_556
C47 H76C 3.4003 no 1_455
C48 H10H 3.3691 no 2_556
C48 H76A 3.4860 no 1_455
C48 H105 3.2502 no 2_556
C49 H12E 2.9565 no .
C49 H12F 3.2324 no .
C49 H12G 3.0785 no .
C49 H52A 3.5545 no 4_555
C50 H17B 3.4994 no 4_554
C50 H17C 3.3660 no 4_554
C50 H75A 3.1557 no 4_554
C51 H15 3.3878 no 2_556
C51 H23 3.5237 no 2_556
C52 H10G 3.3178 no 3_556
C52 H17A 3.1924 no 4_554
C52 H17C 3.2477 no 4_554
C52 H49 3.2464 no 4_554
C52 H57B 3.1674 no 4_554
C52 H83A 3.4769 no 4_554
C53 H122 3.2818 no .
C54 H12B 3.4185 no 2_546
C54 H57A 3.1720 no 2_546
C55 H75A 3.0402 no 4_554
C55 H75B 3.5613 no 4_554
C56 H75A 3.4813 no 4_554
C56 H75B 2.8074 no 4_554
C57 H12F 3.2631 no .
C57 H23 3.5702 no 2_556
C57 H52B 3.5841 no 4_555
C57 H58 3.1369 no 2_556
C57 H105 3.5730 no 2_556
C58 H12B 3.0615 no 2_546
C58 H57A 2.9308 no 2_546
C58 H60A 3.5697 no 2_546
C59 H32 2.9644 no 2_646
C60 H1B 3.3702 no 3_566
C60 H63B 3.5260 no 3_566
C60 H80C 3.4254 no 3_566
C62 H117 3.2672 no 2_646
C63 H10K 3.2345 no 2_556
C63 H10L 3.0057 no 2_556
C63 H60C 3.5899 no 3_566
C64 H12J 2.9844 no .
C64 H94C 3.1922 no 2_646
C65 H122 3.1554 no .
C66 H1C 3.4896 no 4_555
C66 H76B 3.0409 no 2_646
C66 H76C 3.0899 no 2_646
C67 H27A 3.4392 no 1_655
C67 H74 3.0046 no 1_655
C67 H75B 3.5604 no 4_554
C68 H10L 3.4063 no 2_556
C68 H12H 3.4919 no .
C69 H1C 2.9843 no 4_555
C69 H76B 3.5915 no 2_646
C72 H58 3.3557 no 2_556
C73 H17B 3.3648 no 4_554
C73 H75B 2.8433 no 4_554
C74 H67 3.0285 no 1_455
C74 H89C 3.3114 no 1_455
C74 H122 2.8584 no .
C75 H12K 3.4857 no .
C75 H50 3.3948 no 4_555
C76 H12I 3.3464 no .
C76 H15 3.5790 no 2_656
C76 H47 3.4529 no 1_655
C76 H48B 3.2761 no 1_655
C76 H96A 2.8075 no 2_656
C76 H96C 3.4901 no 2_656
C76 H98B 3.3955 no 2_656
C77 H75B 3.1585 no 4_554
C77 H117 3.4289 no 2_646
C77 H119 3.3541 no 2_646
C78 H1C 3.3330 no 4_555
C78 H76B 3.3400 no 2_646
C79 H10L 3.3935 no 2_556
C79 H12F 3.1218 no .
C80 H60B 3.2263 no 3_566
C81 H12I 3.3731 no .
C81 H47 3.5947 no 1_655
C81 H48B 3.4659 no 1_655
C82 H6 3.5867 no 4_555
C82 H12E 3.1702 no .
C82 H12G 3.1226 no .
C83 H2A 3.3116 no 4_555
C83 H7 3.2067 no 4_555
C83 H10H 3.5087 no 2_556
C83 H52A 3.5500 no 4_555
C84 H75B 3.1185 no 4_554
C85 H74 3.4483 no 1_655
C85 H75A 3.3238 no 4_554
C86 H119 3.3775 no 2_646
C87 H1A 3.3379 no 4_555
C87 H1C 2.9118 no 4_555
C87 H76B 3.5332 no 2_646
C89 H64C 3.4965 no 4_554
C89 H74 3.1162 no 1_655
C89 H94A 3.1020 no 3_666
C89 H94B 3.3408 no 3_666
C89 H94C 3.3430 no 3_666
C89 H98C 3.5256 no 2_656
C90 H75A 3.1319 no 4_554
C90 H75B 3.0857 no 4_554
C92 H37B 3.5279 no 2_656
C93 H10B 3.5909 no 2_656
C93 H12H 3.5214 no .
C93 H12I 3.0091 no .
C93 H96A 3.5155 no 2_656
C93 H98B 3.0458 no 2_656
C94 H10D 3.0954 no 2_656
C94 H64C 3.1706 no 2_656
C94 H89A 3.3271 no 3_666
C94 H89B 2.9029 no 3_666
C95 H10J 3.5089 no 1_655
C95 H32 3.3546 no 2_646
C95 H119 3.4149 no 2_646
C96 H17A 2.9215 no 4_554
C96 H17B 3.4582 no 4_554
C96 H76A 3.3361 no 2_646
C96 H76B 2.8889 no 2_646
C96 H115 3.5411 no 2_646
C97 H122 2.7546 no .
C98 H20A 3.0308 no 2_646
C98 H76C 3.2821 no 2_646
C98 H89A 3.2299 no 2_646
C99 H75B 3.3036 no 4_554
C100 H17A 3.1018 no 4_554
C100 H17B 3.1797 no 4_554
C100 H75B 3.5587 no 4_554
C100 H76B 3.4127 no 2_646
C100 H115 3.0008 no 2_646
C101 H10A 3.2901 no 3_656
C101 H10C 3.4440 no 3_656
C101 H12D 3.1072 no 2_646
C101 H12H 3.1426 no 2_646
C101 H12I 3.3634 no 2_646
C102 H32 3.3210 no 2_646
C103 H122 3.0530 no .
C104 H122 2.8674 no .
C105 H48C 3.1776 no 2_546
C105 H57A 3.3018 no 2_546
C106 H10G 2.9290 no 3_556
C106 H21A 3.5791 no 3_556
C106 H21B 3.4394 no 3_556
C106 H48C 3.1609 no 2_546
C106 H52B 3.1234 no 3_556
C106 H83A 3.5092 no 2_546
C107 H57A 3.3555 no 2_546
C109 H10F 3.3811 no 1_455
C109 H63A 2.8874 no 2_546
C109 H63C 3.4779 no 2_546
C109 H95 3.5558 no 1_455
C110 H2B 3.5495 no 4_555
C110 H10F 3.4895 no 1_455
C110 H95 3.5847 no 1_455
C111 H2B 2.9037 no 4_555
C111 H2C 3.4288 no 4_555
C111 H12B 3.4494 no 2_546
C112 H1C 3.5404 no 4_555
C112 H2B 3.0404 no 4_555
C113 H1A 3.3605 no 4_555
C113 H1C 3.1733 no 4_555
C113 H76B 3.2752 no 2_646
C113 H115 3.4619 no 2_646
C114 H12H 3.0671 no .
C114 H37B 3.4171 no 2_656
C115 H10B 3.3895 no 2_656
C115 H12H 3.3044 no .
C115 H37B 3.0274 no 2_656
C115 H98B 3.1701 no 2_656
C116 H10L 3.3036 no 2_556
C116 H12F 2.7931 no .
C116 H58 3.1976 no 2_556
C117 H10J 2.8760 no 2_556
C117 H10L 3.1947 no 2_556
C117 H12F 3.5000 no .
C117 H14 3.1549 no 2_656
C117 H62 3.5767 no 2_656
C118 H12G 3.5621 no .
C118 H12H 3.2511 no .
C119 H37B 3.5084 no 2_656
C121 H15 3.0126 no 2_556
C121 H122 3.5918 no .
C123 H10J 3.5984 no 2_556
C123 H21B 3.0695 no 2_556
C123 H27B 3.3192 no 2_556
C124 H10A 3.4262 no 4_555
C124 H10C 3.0028 no 2_656
C124 H17A 3.2657 no .
C124 H49 3.2389 no .
C124 H52C 3.4317 no 4_555
C125 H10B 3.0394 no 2_656
C125 H10C 3.1590 no 2_656
C126 H10B 2.9372 no 2_656
C126 H64A 3.4716 no .
C126 H64B 3.2840 no .
C126 H75C 3.2876 no .
C126 H81B 3.3666 no .
C127 H10B 3.5732 no 2_656
C127 H27A 3.4155 no 4_655
C127 H27B 3.5432 no 4_655
C127 H64B 3.2027 no .
C127 H75C 3.3109 no .
H1A N1 3.1842 no 4_554
H1A C3 3.0936 no 4_554
H1A C5 2.6477 no 4_554
H1A C37 3.5529 no 4_554
H1A C87 3.3379 no 4_554
H1A C113 3.3605 no 4_554
H1A H3 3.2926 no 4_554
H1A H5 2.5279 no 4_554
H1A H37C 3.1368 no 4_554
H1A H87 3.3765 no 4_554
H1B C60 3.3702 no 3_566
H1B H37C 3.5692 no 4_554
H1B H60A 3.3935 no 3_566
H1B H60B 2.5390 no 3_566
H1C O7 3.3231 no 4_554
H1C C15 3.5601 no 4_554
H1C C66 3.4896 no 4_554
H1C C69 2.9843 no 4_554
H1C C78 3.3330 no 4_554
H1C C87 2.9118 no 4_554
H1C C112 3.5404 no 4_554
H1C C113 3.1733 no 4_554
H1C H60A 3.3914 no 3_566
H1C H60B 3.1219 no 3_566
H1C H87 3.2684 no 4_554
H2A N1 3.3251 no 4_554
H2A C4 3.0886 no 4_554
H2A C30 3.4532 no 4_554
H2A C83 3.3116 no 4_554
H2A H4 3.0612 no 4_554
H2A H11B 3.5077 no 4_554
H2A H30 2.8995 no 4_554
H2A H36 3.5040 no 4_554
H2A H83B 2.7686 no 4_554
H2A H83C 3.1679 no 4_554
H2B O7 3.1824 no 4_554
H2B C36 2.6208 no 4_554
H2B C46 3.4947 no 4_554
H2B C110 3.5495 no 4_554
H2B C111 2.9037 no 4_554
H2B C112 3.0404 no 4_554
H2B H11B 3.4082 no 4_554
H2B H36 2.7789 no 4_554
H2B H60A 3.2805 no 3_566
H2C Cl1 3.5648 no .
H2C C111 3.4288 no 4_554
H2C H11B 3.0499 no 4_554
H2C H60A 2.8256 no 3_566
H2C H83C 3.4527 no 4_554
H3 C6 3.4835 no 4_555
H3 H1A 3.2926 no 4_555
H3 H6 3.1225 no 4_555
H3 H12J 3.3887 no .
H4 H2A 3.0612 no 4_555
H4 H12F 3.5544 no .
H4 H12G 3.5880 no .
H5 C1 3.4566 no 4_555
H5 H1A 2.5279 no 4_555
H6 C3 3.2511 no 4_554
H6 C82 3.5867 no 4_554
H6 H3 3.1225 no 4_554
H6 H75A 3.3249 no 4_554
H7 Cl1 3.4042 no .
H7 Cl3 3.0590 no .
H7 C83 3.2067 no 4_554
H7 H83B 2.8713 no 4_554
H7 H83C 2.6619 no 4_554
H8 H17C 2.9957 no 4_554
H10A O9 3.5874 no 2_646
H10A O9 3.3849 no 4_554
H10A C101 3.2901 no 3_656
H10A C124 3.4262 no 4_554
H10A H10A 3.0007 no 3_656
H10A H10C 2.7348 no 3_656
H10A H12D 2.8598 no 4_554
H10A H12E 3.1840 no 4_554
H10A H12L 3.3172 no 2_646
H10B O9 2.7623 no 2_646
H10B C93 3.5909 no 2_646
H10B C115 3.3895 no 2_646
H10B C125 3.0394 no 2_646
H10B C126 2.9372 no 2_646
H10B C127 3.5732 no 2_646
H10B H12D 3.2415 no 2_646
H10B H12H 2.5501 no 2_646
H10B H12I 2.4247 no 2_646
H10B H12L 3.1225 no 2_646
H10B H76A 3.4637 no 2_646
H10B H115 3.3053 no 2_646
H10C O9 3.0725 no 2_646
H10C C101 3.4440 no 3_656
H10C C124 3.0028 no 2_646
H10C C125 3.1590 no 2_646
H10C H10A 2.7348 no 3_656
H10C H10C 3.3282 no 3_656
H10C H12D 2.2161 no 2_646
H10C H12E 3.5516 no 2_646
H10C H12H 2.8893 no 2_646
H10C H12L 3.5400 no 4_554
H10D Cl2 3.2608 no 4_655
H10D C22 3.3405 no 2_646
H10D C32 3.2252 no 2_646
H10D C94 3.0954 no 2_646
H10D H32 2.8127 no 2_646
H10D H94A 2.8346 no 2_646
H10D H94C 2.7714 no 2_646
H10E Cl3 3.4386 no 4_655
H10E H48A 2.9006 no 1_655
H10E H48B 3.4462 no 1_655
H10F C109 3.3811 no 1_655
H10F C110 3.4895 no 1_655
H10F H10J 3.0247 no 1_655
H10F H10K 2.8328 no 1_655
H10F H11B 2.8519 no 1_655
H10F H11C 3.2285 no 1_655
H10F H48A 3.5844 no 1_655
H10G C24 3.1269 no 3_556
H10G C26 2.9059 no 3_556
H10G C52 3.3178 no 3_556
H10G C106 2.9290 no 3_556
H10G H10G 2.2401 no 3_556
H10G H10H 3.3895 no 3_556
H10G H21B 3.2920 no 3_556
H10G H52B 2.6735 no 3_556
H10H C21 3.5247 no 3_556
H10H C48 3.3691 no 2_546
H10H C83 3.5087 no 2_546
H10H H10G 3.3895 no 3_556
H10H H21A 2.9811 no 3_556
H10H H21B 3.2717 no 3_556
H10H H48C 2.4306 no 2_546
H10H H52B 2.8479 no 3_556
H10H H83A 2.5615 no 2_546
H10I H12A 2.9473 no 4_554
H10I H21B 3.1788 no 3_556
H10I H48C 3.2899 no 2_546
H10J C42 3.4028 no 2_546
H10J C45 3.1745 no 2_546
H10J C95 3.5089 no 1_455
H10J C117 2.8760 no 2_546
H10J C123 3.5984 no 2_546
H10J H10F 3.0247 no 1_455
H10J H12B 3.4562 no 2_546
H10J H12C 3.4992 no 2_546
H10J H95 2.6696 no 1_455
H10J H117 2.8805 no 2_546
H10K C63 3.2345 no 2_546
H10K H10F 2.8328 no 1_455
H10K H60A 3.4168 no 2_546
H10K H63A 2.4054 no 2_546
H10K H63C 3.2979 no 2_546
H10L C40 3.4056 no 2_546
H10L C42 3.2988 no 2_546
H10L C45 3.2058 no 2_546
H10L C63 3.0057 no 2_546
H10L C68 3.4063 no 2_546
H10L C79 3.3935 no 2_546
H10L C116 3.3036 no 2_546
H10L C117 3.1947 no 2_546
H10L H63A 2.5777 no 2_546
H10L H63C 2.7749 no 2_546
H11B C2 3.5093 no 4_555
H11B H2A 3.5077 no 4_555
H11B H2B 3.4082 no 4_555
H11B H2C 3.0499 no 4_555
H11B H10F 2.8519 no 1_455
H11B H95 3.5695 no 1_455
H11C H10F 3.2285 no 1_455
H11C H95 2.7616 no 1_455
H12A H10I 2.9473 no 4_555
H12A H12D 3.5535 no .
H12A H12F 3.2715 no .
H12A H21B 2.9658 no 2_556
H12A H27B 3.3070 no 2_556
H12A H52C 3.4692 no 4_555
H12B C21 3.5688 no 2_556
H12B C46 3.0814 no 2_556
H12B C54 3.4185 no 2_556
H12B C58 3.0615 no 2_556
H12B C111 3.4494 no 2_556
H12B H10J 3.4562 no 2_556
H12B H21B 2.7121 no 2_556
H12B H58 3.3572 no 2_556
H12C C27 3.4813 no 2_556
H12C H10J 3.4992 no 2_556
H12C H14 3.5388 no 2_656
H12C H21B 3.0144 no 2_556
H12C H27B 2.5799 no 2_556
H12C H62 3.3432 no 2_656
H12D C101 3.1072 no 2_656
H12D H10A 2.8598 no 4_555
H12D H10B 3.2415 no 2_656
H12D H10C 2.2161 no 2_656
H12D H12A 3.5535 no .
H12D H14 3.4086 no 2_656
H12D H96B 3.4628 no 4_555
H12E N2 3.1234 no .
H12E C17 3.0454 no .
H12E C49 2.9565 no .
H12E C82 3.1702 no .
H12E H10A 3.1840 no 4_555
H12E H10C 3.5516 no 2_656
H12E H17A 2.2914 no .
H12E H17C 3.4802 no .
H12E H49 2.7081 no .
H12E H52C 2.9584 no 4_555
H12E H96B 2.9011 no 4_555
H12F C4 3.5839 no .
H12F C45 3.0053 no .
H12F C49 3.2324 no .
H12F C57 3.2631 no .
H12F C79 3.1218 no .
H12F C116 2.7931 no .
H12F C117 3.5000 no .
H12F H4 3.5544 no .
H12F H12A 3.2715 no .
H12F H49 2.9932 no .
H12F H52C 3.1756 no 4_555
H12F H57B 2.7701 no .
H12F H79 3.5262 no .
H12G O3 3.3084 no .
H12G N1 3.2802 no .
H12G C3 3.2028 no .
H12G C4 3.1239 no .
H12G C5 3.2847 no .
H12G C49 3.0785 no .
H12G C82 3.1226 no .
H12G C118 3.5621 no .
H12G H4 3.5880 no .
H12G H49 3.5518 no .
H12H C39 3.0465 no .
H12H C41 3.5092 no .
H12H C42 3.4712 no .
H12H C68 3.4919 no .
H12H C93 3.5214 no .
H12H C101 3.1426 no 2_656
H12H C114 3.0671 no .
H12H C115 3.3044 no .
H12H C118 3.2511 no .
H12H H10B 2.5501 no 2_656
H12H H10C 2.8893 no 2_656
H12I C41 3.0041 no .
H12I C76 3.3464 no .
H12I C81 3.3731 no .
H12I C93 3.0091 no .
H12I C101 3.3634 no 2_656
H12I H10B 2.4247 no 2_656
H12I H76A 2.7542 no .
H12I H81B 2.8430 no .
H12I H96A 3.5020 no 2_656
H12J C3 3.5508 no .
H12J C64 2.9844 no .
H12J H3 3.3887 no .
H12J H64A 2.5460 no .
H12J H64B 2.6055 no .
H12J H75C 3.1447 no .
H12J H81B 3.0861 no .
H12K C75 3.4857 no .
H12K H14 3.5234 no 4_555
H12K H27A 3.1259 no 4_655
H12K H27B 3.4160 no 4_655
H12K H64B 3.2095 no .
H12K H67 3.5957 no 4_555
H12K H75C 2.5700 no .
H12L H10A 3.3172 no 2_656
H12L H10B 3.1225 no 2_656
H12L H10C 3.5400 no 4_555
H12L H14 3.4829 no 4_555
H12L H27B 3.4424 no 4_655
H12M C27 3.2397 no 4_655
H12M H27A 2.8977 no 4_655
H12M H27B 3.1893 no 4_655
H12M H27C 3.0896 no 4_655
H12M H64B 2.7323 no .
H12M H81B 3.5870 no .
H14 C117 3.1549 no 2_646
H14 H12C 3.5388 no 2_646
H14 H12D 3.4086 no 2_646
H14 H12K 3.5234 no 4_554
H14 H12L 3.4829 no 4_554
H14 H117 2.5373 no 2_646
H14 H119 3.4972 no 2_646
H15 C25 3.1509 no 2_546
H15 C28 3.2550 no 2_546
H15 C47 3.2887 no 2_546
H15 C51 3.3878 no 2_546
H15 C76 3.5790 no 2_646
H15 C121 3.0126 no 2_546
H15 H25 2.6570 no 2_546
H15 H47 2.9130 no 2_546
H15 H76B 3.4548 no 2_646
H15 H76C 2.8294 no 2_646
H15 H121 2.5273 no 2_546
H17A C38 3.3531 no 4_555
H17A C52 3.1924 no 4_555
H17A C96 2.9215 no 4_555
H17A C100 3.1018 no 4_555
H17A C124 3.2657 no .
H17A H12E 2.2914 no .
H17A H35 3.1450 no 4_555
H17A H38 3.3576 no 4_555
H17A H52A 2.8670 no 4_555
H17A H52C 2.7842 no 4_555
H17A H96B 2.2696 no 4_555
H17A H96C 3.1119 no 4_555
H17B Rh2 3.5170 no 4_555
H17B O2 2.6104 no 4_555
H17B O8 3.2069 no 4_555
H17B N3 3.0860 no 4_555
H17B C13 3.5865 no 4_555
H17B C38 2.7146 no 4_555
H17B C50 3.4994 no 4_555
H17B C73 3.3648 no 4_555
H17B C96 3.4582 no 4_555
H17B C100 3.1797 no 4_555
H17B H35 2.9922 no 4_555
H17B H38 2.5121 no 4_555
H17B H96B 3.2221 no 4_555
H17B H96C 3.3768 no 4_555
H17C O8 3.5914 no 4_555
H17C N3 2.8453 no 4_555
H17C C7 3.3372 no 4_555
H17C C8 2.8083 no 4_555
H17C C35 3.4748 no 4_555
H17C C50 3.3660 no 4_555
H17C C52 3.2477 no 4_555
H17C H8 2.9957 no 4_555
H17C H12E 3.4802 no .
H17C H35 2.7069 no 4_555
H17C H52A 2.4954 no 4_555
H17C H52C 3.2790 no 4_555
H20A C98 3.0308 no 2_656
H20A H98A 2.8718 no 2_656
H20A H98B 2.6314 no 2_656
H20A H98C 3.0902 no 2_656
H20C H75A 3.2138 no 4_554
H21A Cl3 3.3856 no .
H21A C106 3.5791 no 3_556
H21A H10H 2.9811 no 3_556
H21A H83A 3.1044 no 4_554
H21A H83C 3.2787 no 4_554
H21B C106 3.4394 no 3_556
H21B C123 3.0695 no 2_546
H21B H10G 3.2920 no 3_556
H21B H10H 3.2717 no 3_556
H21B H10I 3.1788 no 3_556
H21B H12A 2.9658 no 2_546
H21B H12B 2.7121 no 2_546
H21B H12C 3.0144 no 2_546
H23 C47 3.4800 no 2_546
H23 C51 3.5237 no 2_546
H23 C57 3.5702 no 2_546
H23 H57A 2.9106 no 2_546
H23 H57C 3.3279 no 2_546
H25 C15 3.5746 no 2_556
H25 H15 2.6570 no 2_556
H25 H89A 3.4636 no 1_455
H25 H98C 2.9169 no 2_556
H27A C67 3.4392 no 1_455
H27A C127 3.4155 no 4_454
H27A H12K 3.1259 no 4_454
H27A H12M 2.8977 no 4_454
H27A H67 2.5762 no 1_455
H27A H89C 2.8375 no 1_455
H27B C123 3.3192 no 2_546
H27B C127 3.5432 no 4_454
H27B H12A 3.3070 no 2_546
H27B H12C 2.5799 no 2_546
H27B H12K 3.4160 no 4_454
H27B H12L 3.4424 no 4_454
H27B H12M 3.1893 no 4_454
H27B H67 3.2449 no 1_455
H27C Cl3 3.2327 no .
H27C H12M 3.0896 no 4_454
H27C H48A 3.1683 no 4_554
H27C H48C 3.5557 no 4_554
H30 H2A 2.8995 no 4_555
H32 C19 3.2525 no 2_656
H32 C37 3.4019 no 2_656
H32 C59 2.9644 no 2_656
H32 C95 3.3546 no 2_656
H32 C102 3.3210 no 2_656
H32 H10D 2.8127 no 2_656
H32 H37A 3.3920 no 2_656
H32 H37B 2.8350 no 2_656
H32 H37C 3.4530 no 2_656
H32 H64C 3.3688 no 2_656
H35 C17 3.1196 no 4_554
H35 H17A 3.1450 no 4_554
H35 H17B 2.9922 no 4_554
H35 H17C 2.7069 no 4_554
H36 C2 3.5437 no 4_555
H36 H2A 3.5040 no 4_555
H36 H2B 2.7789 no 4_555
H37A H32 3.3920 no 2_646
H37A H115 3.5392 no 2_646
H37B C32 3.2057 no 2_646
H37B C92 3.5279 no 2_646
H37B C114 3.4171 no 2_646
H37B C115 3.0274 no 2_646
H37B C119 3.5084 no 2_646
H37B H32 2.8350 no 2_646
H37B H115 2.6808 no 2_646
H37B H119 3.1684 no 2_646
H37C H1A 3.1368 no 4_555
H37C H1B 3.5692 no 4_555
H37C H32 3.4530 no 2_646
H37C H94C 3.5618 no 2_646
H38 C17 3.3440 no 4_554
H38 H17A 3.3576 no 4_554
H38 H17B 2.5121 no 4_554
H38 H75B 3.4719 no 4_554
H47 C76 3.4529 no 1_455
H47 C81 3.5947 no 1_455
H47 H15 2.9130 no 2_556
H47 H76A 3.5424 no 1_455
H47 H76C 2.5743 no 1_455
H47 H81B 3.4638 no 1_455
H47 H81C 2.8538 no 1_455
H48A Cl3 3.2646 no 4_555
H48A H10E 2.9006 no 1_455
H48A H10F 3.5844 no 1_455
H48A H27C 3.1683 no 4_555
H48B C76 3.2761 no 1_455
H48B C81 3.4659 no 1_455
H48B H10E 3.4462 no 1_455
H48B H76A 2.6966 no 1_455
H48B H76C 2.9625 no 1_455
H48B H81B 2.7310 no 1_455
H48B H81C 3.3325 no 1_455
H48C C26 3.5301 no 2_556
H48C C105 3.1776 no 2_556
H48C C106 3.1609 no 2_556
H48C H10H 2.4306 no 2_556
H48C H10I 3.2899 no 2_556
H48C H27C 3.5557 no 4_555
H48C H76A 3.4415 no 1_455
H48C H105 2.5592 no 2_556
H49 C52 3.2464 no 4_555
H49 C124 3.2389 no .
H49 H12E 2.7081 no .
H49 H12F 2.9932 no .
H49 H12G 3.5518 no .
H49 H52A 2.6173 no 4_555
H49 H52C 3.0418 no 4_555
H50 N2 3.4591 no 4_554
H50 C75 3.3948 no 4_554
H50 H75A 2.7931 no 4_554
H50 H75B 3.5075 no 4_554
H52A C17 3.1131 no 4_554
H52A C49 3.5545 no 4_554
H52A C83 3.5500 no 4_554
H52A H17A 2.8670 no 4_554
H52A H17C 2.4954 no 4_554
H52A H49 2.6173 no 4_554
H52A H57B 3.3874 no 4_554
H52A H83A 3.0473 no 4_554
H52A H83B 3.1784 no 4_554
H52B C57 3.5841 no 4_554
H52B C106 3.1234 no 3_556
H52B H10G 2.6735 no 3_556
H52B H10H 2.8479 no 3_556
H52B H57B 2.7340 no 4_554
H52B H83A 2.9918 no 4_554
H52B H105 3.5421 no 3_556
H52C C17 3.4745 no 4_554
H52C C124 3.4317 no 4_554
H52C H12A 3.4692 no 4_554
H52C H12E 2.9584 no 4_554
H52C H12F 3.1756 no 4_554
H52C H17A 2.7842 no 4_554
H52C H17C 3.2790 no 4_554
H52C H49 3.0418 no 4_554
H52C H57B 2.8947 no 4_554
H57A C23 3.2370 no 2_556
H57A C54 3.1720 no 2_556
H57A C58 2.9308 no 2_556
H57A C105 3.3018 no 2_556
H57A C107 3.3555 no 2_556
H57A H23 2.9106 no 2_556
H57A H58 2.6513 no 2_556
H57A H105 3.0386 no 2_556
H57B C52 3.1674 no 4_555
H57B H12F 2.7701 no .
H57B H52A 3.3874 no 4_555
H57B H52B 2.7340 no 4_555
H57B H52C 2.8947 no 4_555
H57C H23 3.3279 no 2_556
H57C H58 3.1583 no 2_556
H57C H105 3.5249 no 2_556
H58 C40 3.2000 no 2_546
H58 C43 3.4429 no 2_546
H58 C57 3.1369 no 2_546
H58 C72 3.3557 no 2_546
H58 C116 3.1976 no 2_546
H58 H12B 3.3572 no 2_546
H58 H57A 2.6513 no 2_546
H58 H57C 3.1583 no 2_546
H58 H60A 3.5897 no 2_546
H58 H63A 3.5707 no 2_546
H60A Cl1 3.2650 no 3_566
H60A N4 3.3864 no 3_566
H60A C1 3.5888 no 3_566
H60A C2 3.3108 no 3_566
H60A C58 3.5697 no 2_556
H60A H1B 3.3935 no 3_566
H60A H1C 3.3914 no 3_566
H60A H2B 3.2805 no 3_566
H60A H2C 2.8256 no 3_566
H60A H10K 3.4168 no 2_556
H60A H58 3.5897 no 2_556
H60B N4 3.4229 no 3_566
H60B C1 3.1351 no 3_566
H60B C80 3.2263 no 3_566
H60B H1B 2.5390 no 3_566
H60B H1C 3.1219 no 3_566
H60B H80A 2.9446 no 3_566
H60B H80B 3.5411 no 3_566
H60B H80C 2.7331 no 3_566
H60C Cl1 2.9150 no 3_566
H60C C63 3.5899 no 3_566
H60C H60C 3.5308 no 3_566
H60C H63B 2.6124 no 3_566
H60C H80A 3.4235 no 3_566
H60C H80C 3.3037 no 3_566
H62 C117 3.5767 no 2_646
H62 H12C 3.3432 no 2_646
H62 H117 2.6279 no 2_646
H63A Cl1 3.4430 no 3_566
H63A C109 2.8874 no 2_556
H63A H10K 2.4054 no 2_556
H63A H10L 2.5777 no 2_556
H63A H58 3.5707 no 2_556
H63B Cl1 3.2883 no .
H63B C60 3.5260 no 3_566
H63B H60C 2.6124 no 3_566
H63C C109 3.4779 no 2_556
H63C H10K 3.2979 no 2_556
H63C H10L 2.7749 no 2_556
H64A C126 3.4716 no .
H64A H12J 2.5460 no .
H64B C126 3.2840 no .
H64B C127 3.2027 no .
H64B H12J 2.6055 no .
H64B H12K 3.2095 no .
H64B H12M 2.7323 no .
H64C C89 3.4965 no 4_555
H64C C94 3.1706 no 2_646
H64C H32 3.3688 no 2_646
H64C H89B 2.8116 no 4_555
H64C H89C 3.2957 no 4_555
H64C H94A 3.3207 no 2_646
H64C H94C 2.2694 no 2_646
H67 C27 3.2077 no 1_655
H67 C44 3.5030 no 1_655
H67 C74 3.0285 no 1_655
H67 H12K 3.5957 no 4_554
H67 H27A 2.5762 no 1_655
H67 H27B 3.2449 no 1_655
H67 H74 2.2618 no 1_655
H74 Cl2 3.5316 no .
H74 C67 3.0046 no 1_455
H74 C85 3.4483 no 1_455
H74 C89 3.1162 no 1_455
H74 H67 2.2618 no 1_455
H74 H89A 3.1811 no 1_455
H74 H89C 2.4535 no 1_455
H74 H122 3.3698 no .
H75A C6 3.4408 no 4_555
H75A C50 3.1557 no 4_555
H75A C55 3.0402 no 4_555
H75A C56 3.4813 no 4_555
H75A C85 3.3238 no 4_555
H75A C90 3.1319 no 4_555
H75A H6 3.3249 no 4_555
H75A H20C 3.2138 no 4_555
H75A H50 2.7931 no 4_555
H75A H90 3.4868 no 4_555
H75B O2 3.0985 no 4_555
H75B C14 3.5891 no 4_555
H75B C38 3.0909 no 4_555
H75B C55 3.5613 no 4_555
H75B C56 2.8074 no 4_555
H75B C67 3.5604 no 4_555
H75B C73 2.8433 no 4_555
H75B C77 3.1585 no 4_555
H75B C84 3.1185 no 4_555
H75B C90 3.0857 no 4_555
H75B C99 3.3036 no 4_555
H75B C100 3.5587 no 4_555
H75B H38 3.4719 no 4_555
H75B H50 3.5075 no 4_555
H75B H90 3.4796 no 4_555
H75C O9 2.9061 no .
H75C C126 3.2876 no .
H75C C127 3.3109 no .
H75C H12J 3.1447 no .
H75C H12K 2.5700 no .
H76A C48 3.4860 no 1_655
H76A C96 3.3361 no 2_656
H76A H10B 3.4637 no 2_656
H76A H12I 2.7542 no .
H76A H47 3.5424 no 1_655
H76A H48B 2.6966 no 1_655
H76A H48C 3.4415 no 1_655
H76A H96A 2.4662 no 2_656
H76A H96C 3.4331 no 2_656
H76B C15 3.0717 no 2_656
H76B C66 3.0409 no 2_656
H76B C69 3.5915 no 2_656
H76B C78 3.3400 no 2_656
H76B C87 3.5332 no 2_656
H76B C96 2.8889 no 2_656
H76B C100 3.4127 no 2_656
H76B C113 3.2752 no 2_656
H76B H15 3.4548 no 2_656
H76B H96A 2.3789 no 2_656
H76B H96C 2.6986 no 2_656
H76B H98B 3.4474 no 2_656
H76C C15 2.9056 no 2_656
H76C C47 3.4003 no 1_655
H76C C66 3.0899 no 2_656
H76C C98 3.2821 no 2_656
H76C H15 2.8294 no 2_656
H76C H47 2.5743 no 1_655
H76C H48B 2.9625 no 1_655
H76C H98B 3.0964 no 2_656
H76C H98C 3.1188 no 2_656
H79 H12F 3.5262 no .
H80A H60B 2.9446 no 3_566
H80A H60C 3.4235 no 3_566
H80B H60B 3.5411 no 3_566
H80B H98A 3.4568 no 4_554
H80C Cl2 3.2924 no 3_566
H80C C60 3.4254 no 3_566
H80C H60B 2.7331 no 3_566
H80C H60C 3.3037 no 3_566
H80C H121 3.4779 no 3_566
H81B C126 3.3666 no .
H81B H12I 2.8430 no .
H81B H12J 3.0861 no .
H81B H12M 3.5870 no .
H81B H47 3.4638 no 1_655
H81B H48B 2.7310 no 1_655
H81C H47 2.8538 no 1_655
H81C H48B 3.3325 no 1_655
H83A C52 3.4769 no 4_555
H83A C106 3.5092 no 2_556
H83A H10H 2.5615 no 2_556
H83A H21A 3.1044 no 4_555
H83A H52A 3.0473 no 4_555
H83A H52B 2.9918 no 4_555
H83A H105 2.9707 no 2_556
H83B C7 3.5020 no 4_555
H83B H2A 2.7686 no 4_555
H83B H7 2.8713 no 4_555
H83B H52A 3.1784 no 4_555
H83C Cl3 2.7967 no 4_555
H83C C7 3.5395 no 4_555
H83C H2A 3.1679 no 4_555
H83C H2C 3.4527 no 4_555
H83C H7 2.6619 no 4_555
H83C H21A 3.2787 no 4_555
H87 H1A 3.3765 no 4_555
H87 H1C 3.2684 no 4_555
H89A C94 3.3271 no 3_666
H89A C98 3.2299 no 2_656
H89A H25 3.4636 no 1_655
H89A H74 3.1811 no 1_655
H89A H94A 2.9031 no 3_666
H89A H94B 3.0638 no 3_666
H89A H94C 3.4948 no 3_666
H89A H98A 3.0847 no 2_656
H89A H98B 3.5274 no 2_656
H89A H98C 2.6237 no 2_656
H89B C94 2.9029 no 3_666
H89B H64C 2.8116 no 4_554
H89B H94A 2.8114 no 3_666
H89B H94B 2.7863 no 3_666
H89B H94C 2.6166 no 3_666
H89C Cl2 3.4016 no 1_655
H89C C74 3.3114 no 1_655
H89C H27A 2.8375 no 1_655
H89C H64C 3.2957 no 4_554
H89C H74 2.4535 no 1_655
H89C H94A 3.0671 no 3_666
H89C H94C 3.4555 no 3_666
H90 H75A 3.4868 no 4_554
H90 H75B 3.4796 no 4_554
H94A Cl2 2.6273 no 3_566
H94A C89 3.1020 no 3_666
H94A H10D 2.8346 no 2_656
H94A H64C 3.3207 no 2_656
H94A H89A 2.9031 no 3_666
H94A H89B 2.8114 no 3_666
H94A H89C 3.0671 no 3_666
H94B C89 3.3408 no 3_666
H94B H89A 3.0638 no 3_666
H94B H89B 2.7863 no 3_666
H94C C64 3.1922 no 2_656
H94C C89 3.3430 no 3_666
H94C H10D 2.7714 no 2_656
H94C H37C 3.5618 no 2_656
H94C H64C 2.2694 no 2_656
H94C H89A 3.4948 no 3_666
H94C H89B 2.6166 no 3_666
H94C H89C 3.4555 no 3_666
H95 C109 3.5558 no 1_655
H95 C110 3.5847 no 1_655
H95 H10J 2.6696 no 1_655
H95 H11B 3.5695 no 1_655
H95 H11C 2.7616 no 1_655
H95 H117 3.1358 no 2_646
H95 H119 3.5090 no 2_646
H96A C76 2.8075 no 2_646
H96A C93 3.5155 no 2_646
H96A H12I 3.5020 no 2_646
H96A H76A 2.4662 no 2_646
H96A H76B 2.3789 no 2_646
H96A H115 3.2288 no 2_646
H96B C17 3.1331 no 4_554
H96B H12D 3.4628 no 4_554
H96B H12E 2.9011 no 4_554
H96B H17A 2.2696 no 4_554
H96B H17B 3.2221 no 4_554
H96C C76 3.4901 no 2_646
H96C H17A 3.1119 no 4_554
H96C H17B 3.3768 no 4_554
H96C H76A 3.4331 no 2_646
H96C H76B 2.6986 no 2_646
H98A H20A 2.8718 no 2_646
H98A H80B 3.4568 no 4_555
H98A H89A 3.0847 no 2_646
H98B C20 3.4589 no 2_646
H98B C41 3.5141 no 2_646
H98B C76 3.3955 no 2_646
H98B C93 3.0458 no 2_646
H98B C115 3.1701 no 2_646
H98B H20A 2.6314 no 2_646
H98B H76B 3.4474 no 2_646
H98B H76C 3.0964 no 2_646
H98B H89A 3.5274 no 2_646
H98B H115 3.3979 no 2_646
H98C C89 3.5256 no 2_646
H98C H20A 3.0902 no 2_646
H98C H25 2.9169 no 2_546
H98C H76C 3.1188 no 2_646
H98C H89A 2.6237 no 2_646
H98C H121 3.1765 no 2_546
H105 C31 3.1661 no 2_546
H105 C33 3.3920 no 2_546
H105 C48 3.2502 no 2_546
H105 C57 3.5730 no 2_546
H105 H48C 2.5592 no 2_546
H105 H52B 3.5421 no 3_556
H105 H57A 3.0386 no 2_546
H105 H57C 3.5249 no 2_546
H105 H83A 2.9707 no 2_546
H115 C14 3.5180 no 2_656
H115 C18 3.1051 no 2_656
H115 C37 3.3469 no 2_656
H115 C38 3.3644 no 2_656
H115 C96 3.5411 no 2_656
H115 C100 3.0008 no 2_656
H115 C113 3.4619 no 2_656
H115 H10B 3.3053 no 2_656
H115 H37A 3.5392 no 2_656
H115 H37B 2.6808 no 2_656
H115 H96A 3.2288 no 2_656
H115 H98B 3.3979 no 2_656
H117 C14 3.1171 no 2_656
H117 C62 3.2672 no 2_656
H117 C77 3.4289 no 2_656
H117 H10J 2.8805 no 2_556
H117 H14 2.5373 no 2_656
H117 H62 2.6279 no 2_656
H117 H95 3.1358 no 2_656
H119 C14 3.3835 no 2_656
H119 C77 3.3541 no 2_656
H119 C86 3.3775 no 2_656
H119 C95 3.4149 no 2_656
H119 H14 3.4972 no 2_656
H119 H37B 3.1684 no 2_656
H119 H95 3.5090 no 2_656
H121 Cl2 3.5541 no .
H121 C15 3.0360 no 2_556
H121 H15 2.5273 no 2_556
H121 H80C 3.4779 no 3_566
H121 H98C 3.1765 no 2_556
H122 C25 3.5440 no .
H122 C28 3.1862 no .
H122 C44 3.0532 no .
H122 C53 3.2818 no .
H122 C65 3.1554 no .
H122 C74 2.8584 no .
H122 C97 2.7546 no .
H122 C103 3.0530 no .
H122 C104 2.8674 no .
H122 C121 3.5918 no .
H122 H74 3.3698 no .

loop_
_geom_torsion_atom_site_label_1
_geom_torsion_atom_site_label_2
_geom_torsion_atom_site_label_3
_geom_torsion_atom_site_label_4
_geom_torsion
_geom_torsion_publ_flag
Rh2 Rh1 O1 C13 0.1(3) no
O1 Rh1 Rh2 O2 2.28(10) no
O1 Rh1 Rh2 O4 -89.42(10) no
O1 Rh1 Rh2 O6 -178.41(10) no
O1 Rh1 Rh2 O8 90.17(10) no
Rh2 Rh1 O3 C12 2.5(3) no
O3 Rh1 Rh2 O2 91.83(12) no
O3 Rh1 Rh2 O4 0.12(12) no
O3 Rh1 Rh2 O6 -88.86(12) no
O3 Rh1 Rh2 O8 179.72(12) no
Rh2 Rh1 O5 C9 1.0(3) no
O5 Rh1 Rh2 O2 -177.64(11) no
O5 Rh1 Rh2 O4 90.65(11) no
O5 Rh1 Rh2 O6 1.67(11) no
O5 Rh1 Rh2 O8 -89.75(11) no
Rh2 Rh1 O7 C11 3.9(3) no
O7 Rh1 Rh2 O2 -88.71(11) no
O7 Rh1 Rh2 O4 179.58(11) no
O7 Rh1 Rh2 O6 90.60(11) no
O7 Rh1 Rh2 O8 -0.82(11) no
O1 Rh1 O3 C12 90.1(3) no
O3 Rh1 O1 C13 -89.2(3) no
O1 Rh1 O7 C11 -83.6(3) no
O7 Rh1 O1 C13 88.3(3) no
O1 Rh1 N1 C4 154.4(3) no
O1 Rh1 N1 C5 -10.8(3) no
N1 Rh1 O1 C13 -175.5(3) no
O3 Rh1 O5 C9 90.2(3) no
O5 Rh1 O3 C12 -84.5(3) no
O3 Rh1 N1 C4 65.0(3) no
O3 Rh1 N1 C5 -100.3(3) no
N1 Rh1 O3 C12 -178.4(3) no
O5 Rh1 O7 C11 90.9(3) no
O7 Rh1 O5 C9 -87.4(3) no
O5 Rh1 N1 C4 -25.3(4) no
O5 Rh1 N1 C5 169.5(3) no
N1 Rh1 O5 C9 176.5(3) no
O7 Rh1 N1 C4 -114.5(3) no
O7 Rh1 N1 C5 80.2(3) no
N1 Rh1 O7 C11 -175.2(3) no
Rh1 Rh2 O2 C13 -5.6(3) no
Rh1 Rh2 O4 C12 -2.8(3) no
Rh1 Rh2 O6 C9 -4.9(3) no
Rh1 Rh2 O8 C11 -1.8(3) no
O2 Rh2 O4 C12 -90.9(3) no
O4 Rh2 O2 C13 80.9(3) no
O2 Rh2 O8 C11 86.4(3) no
O8 Rh2 O2 C13 -93.1(3) no
O2 Rh2 N3 C8 135.7(4) no
O2 Rh2 N3 C50 -58.1(4) no
N3 Rh2 O2 C13 169.7(3) no
O4 Rh2 O6 C9 -91.5(3) no
O6 Rh2 O4 C12 85.9(3) no
O4 Rh2 N3 C8 -132.8(4) no
O4 Rh2 N3 C50 33.4(3) no
N3 Rh2 O4 C12 174.7(3) no
O6 Rh2 O8 C11 -90.5(3) no
O8 Rh2 O6 C9 82.5(3) no
O6 Rh2 N3 C8 -43.9(4) no
O6 Rh2 N3 C50 122.3(3) no
N3 Rh2 O6 C9 179.8(3) no
O8 Rh2 N3 C8 47.4(4) no
O8 Rh2 N3 C50 -146.4(3) no
N3 Rh2 O8 C11 -179.4(3) no
Rh1 O1 C13 O2 -4.6(7) no
Rh1 O1 C13 C99 174.9(3) no
Rh2 O2 C13 O1 7.4(7) no
Rh2 O2 C13 C99 -172.1(3) no
Rh1 O3 C12 O4 -5.7(7) no
Rh1 O3 C12 C71 175.4(3) no
Rh2 O4 C12 O3 5.9(8) no
Rh2 O4 C12 C71 -175.3(3) no
Rh1 O5 C9 O6 -5.3(7) no
Rh1 O5 C9 C10 174.1(3) no
Rh2 O6 C9 O5 7.4(7) no
Rh2 O6 C9 C10 -172.1(3) no
Rh1 O7 C11 O8 -6.7(8) no
Rh1 O7 C11 C61 174.5(3) no
Rh2 O8 C11 O7 5.5(8) no
Rh2 O8 C11 C61 -175.8(3) no
C125 O9 C126 C127 174.3(9) no
C126 O9 C125 C124 -175.3(9) no
Rh1 N1 C4 C49 -167.6(4) no
Rh1 N1 C5 C3 165.2(4) no
C4 N1 C5 C3 -0.5(9) no
C5 N1 C4 C49 -1.7(9) no
C17 N2 C82 C3 -170.9(6) no
C17 N2 C82 C49 10.4(10) no
C75 N2 C82 C3 14.3(10) no
C75 N2 C82 C49 -164.5(7) no
Rh2 N3 C8 C7 168.0(4) no
Rh2 N3 C50 C6 -168.3(4) no
C8 N3 C50 C6 -0.7(9) no
C50 N3 C8 C7 1.1(9) no
C1 N4 C70 C6 -4.5(10) no
C1 N4 C70 C7 174.9(6) no
C2 N4 C70 C6 174.6(7) no
C2 N4 C70 C7 -6.0(10) no
C5 C3 C82 N2 -179.9(6) no
C5 C3 C82 C49 -1.1(10) no
C82 C3 C5 N1 1.9(11) no
N1 C4 C49 C82 2.4(10) no
C50 C6 C70 N4 178.8(6) no
C50 C6 C70 C7 -0.7(9) no
C70 C6 C50 N3 0.5(10) no
C8 C7 C70 N4 -178.4(6) no
C8 C7 C70 C6 1.0(10) no
C70 C7 C8 N3 -1.3(11) no
O5 C9 C10 C53 121.6(5) no
O5 C9 C10 C91 -1.5(8) no
O5 C9 C10 C104 -122.5(5) no
O6 C9 C10 C53 -58.9(6) no
O6 C9 C10 C91 178.0(4) no
O6 C9 C10 C104 57.0(6) no
C9 C10 C53 C28 174.9(5) no
C9 C10 C53 C43 -0.8(8) no
C9 C10 C91 C30 3.8(8) no
C9 C10 C91 C51 -177.3(4) no
C9 C10 C104 C97 -176.3(5) no
C9 C10 C104 C103 0.4(8) no
C53 C10 C91 C30 -122.9(6) no
C53 C10 C91 C51 56.1(6) no
C91 C10 C53 C28 -55.0(6) no
C91 C10 C53 C43 129.3(6) no
C53 C10 C104 C97 -55.4(6) no
C53 C10 C104 C103 121.3(6) no
C104 C10 C53 C28 56.0(6) no
C104 C10 C53 C43 -119.8(6) no
C91 C10 C104 C97 55.3(6) no
C91 C10 C104 C103 -128.0(6) no
C104 C10 C91 C30 126.8(5) no
C104 C10 C91 C51 -54.2(6) no
O7 C11 C61 C69 -52.5(7) no
O7 C11 C61 C108 -173.6(5) no
O7 C11 C61 C112 64.0(6) no
O8 C11 C61 C69 128.6(5) no
O8 C11 C61 C108 7.6(8) no
O8 C11 C61 C112 -114.9(6) no
O3 C12 C71 C39 66.8(6) no
O3 C12 C71 C68 -51.5(6) no
O3 C12 C71 C88 -173.6(5) no
O4 C12 C71 C39 -112.1(6) no
O4 C12 C71 C68 129.6(5) no
O4 C12 C71 C88 7.5(8) no
O1 C13 C99 C16 -4.9(8) no
O1 C13 C99 C56 -125.4(5) no
O1 C13 C99 C73 118.7(5) no
O2 C13 C99 C16 174.7(4) no
O2 C13 C99 C56 54.1(6) no
O2 C13 C99 C73 -61.8(6) no
C18 C14 C77 C62 -177.3(5) no
C18 C14 C77 C73 -2.2(9) no
C77 C14 C18 C100 -0.5(9) no
C77 C14 C18 C101 178.7(5) no
C66 C15 C78 C23 178.4(6) no
C66 C15 C78 C69 -1.2(9) no
C78 C15 C66 C98 -179.3(5) no
C78 C15 C66 C113 -0.1(10) no
C29 C16 C86 C62 -177.8(5) no
C29 C16 C86 C95 -1.4(8) no
C86 C16 C29 C19 1.4(8) no
C29 C16 C99 C13 -1.3(9) no
C29 C16 C99 C56 121.7(6) no
C29 C16 C99 C73 -128.1(6) no
C99 C16 C29 C19 -175.1(5) no
C86 C16 C99 C13 -177.9(5) no
C86 C16 C99 C56 -55.0(6) no
C86 C16 C99 C73 55.2(6) no
C99 C16 C86 C62 -0.7(7) no
C99 C16 C86 C95 175.6(4) no
C14 C18 C100 C38 1.2(9) no
C14 C18 C100 C96 179.5(5) no
C101 C18 C100 C38 -178.0(5) no
C101 C18 C100 C96 0.3(9) no
C29 C19 C59 C95 0.2(9) no
C29 C19 C59 C102 177.8(5) no
C59 C19 C29 C16 -0.8(9) no
C64 C19 C29 C16 177.3(5) no
C64 C19 C59 C95 -177.8(6) no
C64 C19 C59 C102 -0.2(9) no
C32 C22 C34 C80 175.6(6) no
C32 C22 C34 C120 -5.7(10) no
C34 C22 C32 C92 4.9(10) no
C94 C22 C32 C92 -172.8(6) no
C94 C22 C34 C80 -6.7(10) no
C94 C22 C34 C120 171.9(6) no
C54 C23 C78 C15 123.4(6) no
C54 C23 C78 C69 -57.0(6) no
C78 C23 C54 C58 -123.2(6) no
C78 C23 C54 C112 56.3(6) no
C54 C23 C107 C105 -127.5(6) no
C54 C23 C107 C108 54.1(6) no
C107 C23 C54 C58 126.0(5) no
C107 C23 C54 C112 -54.6(6) no
C78 C23 C107 C105 121.0(6) no
C78 C23 C107 C108 -57.4(6) no
C107 C23 C78 C15 -124.8(6) no
C107 C23 C78 C69 54.9(6) no
C26 C24 C35 C108 -0.6(9) no
C35 C24 C26 C105 3.3(9) no
C35 C24 C26 C106 -176.0(5) no
C52 C24 C26 C105 -178.3(5) no
C52 C24 C26 C106 2.4(9) no
C52 C24 C35 C108 -179.0(5) no
C28 C25 C51 C47 127.8(6) no
C28 C25 C51 C91 -55.0(6) no
C51 C25 C28 C53 56.2(6) no
C51 C25 C28 C121 -126.0(6) no
C28 C25 C97 C74 -120.7(6) no
C28 C25 C97 C104 57.0(6) no
C97 C25 C28 C53 -56.6(6) no
C97 C25 C28 C121 121.1(6) no
C51 C25 C97 C74 126.6(6) no
C51 C25 C97 C104 -55.8(6) no
C97 C25 C51 C47 -120.2(6) no
C97 C25 C51 C91 57.0(6) no
C24 C26 C105 C107 -2.6(9) no
C106 C26 C105 C107 176.7(5) no
C25 C28 C53 C10 -0.4(7) no
C25 C28 C53 C43 175.7(5) no
C25 C28 C121 C72 -175.6(5) no
C53 C28 C121 C72 2.0(9) no
C121 C28 C53 C10 -178.3(5) no
C121 C28 C53 C43 -2.2(8) no
C33 C30 C91 C10 -178.8(5) no
C33 C30 C91 C51 2.3(8) no
C91 C30 C33 C31 2.0(8) no
C91 C30 C33 C83 -178.4(5) no
C33 C31 C47 C51 1.3(8) no
C47 C31 C33 C30 -3.7(8) no
C47 C31 C33 C83 176.6(5) no
C48 C31 C33 C30 176.4(5) no
C48 C31 C33 C83 -3.3(9) no
C48 C31 C47 C51 -178.8(5) no
C22 C32 C92 C88 0.5(10) no
C22 C32 C92 C119 176.3(6) no
C22 C34 C120 C88 1.1(10) no
C80 C34 C120 C88 179.8(6) no
C24 C35 C108 C61 177.3(5) no
C24 C35 C108 C107 -2.8(9) no
C111 C36 C112 C54 0.6(8) no
C111 C36 C112 C61 178.7(5) no
C112 C36 C111 C46 2.2(8) no
C112 C36 C111 C110 -178.0(5) no
C73 C38 C100 C18 0.8(8) no
C73 C38 C100 C96 -177.6(5) no
C100 C38 C73 C77 -3.4(8) no
C100 C38 C73 C99 175.4(5) no
C71 C39 C114 C115 -175.5(5) no
C71 C39 C114 C119 0.3(7) no
C114 C39 C71 C12 -175.9(5) no
C114 C39 C71 C68 -53.7(6) no
C114 C39 C71 C88 55.6(6) no
C71 C39 C118 C41 173.8(5) no
C118 C39 C71 C12 8.3(8) no
C118 C39 C71 C68 130.6(6) no
C118 C39 C71 C88 -120.2(6) no
C114 C39 C118 C41 -1.8(9) no
C118 C39 C114 C115 0.5(9) no
C118 C39 C114 C119 176.4(5) no
C63 C40 C43 C53 -175.3(5) no
C43 C40 C72 C60 -179.6(5) no
C43 C40 C72 C121 -0.3(9) no
C72 C40 C43 C53 0.1(9) no
C63 C40 C72 C60 -4.3(9) no
C63 C40 C72 C121 175.0(5) no
C81 C41 C93 C76 -1.7(9) no
C81 C41 C93 C115 177.5(6) no
C81 C41 C118 C39 -176.4(5) no
C93 C41 C118 C39 1.9(9) no
C118 C41 C93 C76 -179.9(5) no
C118 C41 C93 C115 -0.8(9) no
C68 C42 C117 C45 0.7(9) no
C117 C42 C68 C71 179.5(5) no
C117 C42 C68 C79 -0.1(8) no
C68 C42 C119 C92 54.1(6) no
C68 C42 C119 C114 -56.2(6) no
C119 C42 C68 C71 1.4(7) no
C119 C42 C68 C79 -178.2(5) no
C117 C42 C119 C92 -123.9(6) no
C117 C42 C119 C114 125.8(6) no
C119 C42 C117 C45 178.6(5) no
C40 C43 C53 C10 176.6(5) no
C40 C43 C53 C28 1.2(8) no
C27 C44 C65 C21 -2.0(9) no
C27 C44 C65 C103 177.2(5) no
C27 C44 C74 C97 -177.0(6) no
C65 C44 C74 C97 1.3(9) no
C74 C44 C65 C21 179.7(5) no
C74 C44 C65 C103 -1.2(9) no
C116 C45 C117 C42 -1.0(9) no
C117 C45 C116 C57 178.7(5) no
C117 C45 C116 C79 0.7(9) no
C123 C45 C116 C57 -2.1(9) no
C123 C45 C116 C79 179.8(5) no
C123 C45 C117 C42 179.9(5) no
C109 C46 C58 C54 -179.9(5) no
C58 C46 C111 C36 -2.5(8) no
C58 C46 C111 C110 177.6(5) no
C111 C46 C58 C54 0.2(8) no
C109 C46 C111 C36 177.5(5) no
C109 C46 C111 C110 -2.4(8) no
C31 C47 C51 C25 -179.9(5) no
C31 C47 C51 C91 3.0(8) no
C4 C49 C82 N2 177.9(6) no
C4 C49 C82 C3 -0.9(10) no
C25 C51 C91 C10 -1.3(7) no
C25 C51 C91 C30 177.8(5) no
C47 C51 C91 C10 176.1(5) no
C47 C51 C91 C30 -4.8(8) no
C23 C54 C58 C46 -177.9(5) no
C23 C54 C112 C36 177.4(4) no
C23 C54 C112 C61 -0.8(6) no
C58 C54 C112 C36 -3.1(8) no
C58 C54 C112 C61 178.7(5) no
C112 C54 C58 C46 2.7(8) no
C20 C55 C85 C67 178.4(5) no
C20 C55 C85 C89 -3.5(8) no
C20 C55 C90 C56 179.1(5) no
C85 C55 C90 C56 -0.2(8) no
C90 C55 C85 C67 -2.2(8) no
C90 C55 C85 C89 175.9(5) no
C84 C56 C90 C55 3.6(8) no
C90 C56 C84 C62 176.8(5) no
C90 C56 C84 C67 -4.4(8) no
C84 C56 C99 C13 -172.8(4) no
C84 C56 C99 C16 57.1(6) no
C84 C56 C99 C73 -52.8(6) no
C99 C56 C84 C62 -2.3(7) no
C99 C56 C84 C67 176.5(4) no
C90 C56 C99 C13 8.2(8) no
C90 C56 C99 C16 -121.9(6) no
C90 C56 C99 C73 128.2(6) no
C99 C56 C90 C55 -177.5(5) no
C19 C59 C95 C86 -0.3(9) no
C102 C59 C95 C86 -178.0(5) no
C11 C61 C69 C78 172.5(5) no
C11 C61 C69 C87 -8.5(8) no
C11 C61 C108 C35 -1.9(9) no
C11 C61 C108 C107 178.2(5) no
C11 C61 C112 C36 9.4(7) no
C11 C61 C112 C54 -172.6(4) no
C69 C61 C108 C35 -125.8(6) no
C69 C61 C108 C107 54.3(6) no
C108 C61 C69 C78 -57.0(6) no
C108 C61 C69 C87 122.1(6) no
C69 C61 C112 C36 128.6(5) no
C69 C61 C112 C54 -53.4(5) no
C112 C61 C69 C78 52.6(6) no
C112 C61 C69 C87 -128.3(6) no
C108 C61 C112 C36 -122.1(5) no
C108 C61 C112 C54 56.0(5) no
C112 C61 C108 C35 123.7(6) no
C112 C61 C108 C107 -56.2(6) no
C77 C62 C84 C56 57.9(6) no
C77 C62 C84 C67 -120.8(6) no
C84 C62 C77 C14 117.9(6) no
C84 C62 C77 C73 -57.5(6) no
C77 C62 C86 C16 -55.2(6) no
C77 C62 C86 C95 128.7(6) no
C86 C62 C77 C14 -129.4(6) no
C86 C62 C77 C73 55.2(6) no
C84 C62 C86 C16 57.1(6) no
C84 C62 C86 C95 -119.0(6) no
C86 C62 C84 C56 -54.9(6) no
C86 C62 C84 C67 126.4(6) no
C21 C65 C103 C104 179.6(5) no
C44 C65 C103 C104 0.4(9) no
C15 C66 C113 C37 -179.0(5) no
C15 C66 C113 C87 0.2(9) no
C98 C66 C113 C37 0.2(10) no
C98 C66 C113 C87 179.3(6) no
C84 C67 C85 C55 1.4(9) no
C84 C67 C85 C89 -176.8(5) no
C85 C67 C84 C56 1.9(9) no
C85 C67 C84 C62 -179.4(5) no
C42 C68 C71 C12 172.9(5) no
C42 C68 C71 C39 52.2(6) no
C42 C68 C71 C88 -56.9(6) no
C42 C68 C79 C116 -0.2(8) no
C71 C68 C79 C116 -179.8(5) no
C79 C68 C71 C12 -7.4(8) no
C79 C68 C71 C39 -128.2(6) no
C79 C68 C71 C88 122.8(6) no
C61 C69 C78 C15 -178.3(5) no
C61 C69 C78 C23 2.0(7) no
C61 C69 C87 C113 178.5(5) no
C78 C69 C87 C113 -2.4(9) no
C87 C69 C78 C15 2.5(9) no
C87 C69 C78 C23 -177.1(5) no
C12 C71 C88 C92 -176.3(5) no
C12 C71 C88 C120 2.0(9) no
C39 C71 C88 C92 -53.4(6) no
C39 C71 C88 C120 124.9(6) no
C68 C71 C88 C92 57.4(6) no
C68 C71 C88 C120 -124.3(6) no
C40 C72 C121 C28 -0.7(9) no
C60 C72 C121 C28 178.6(5) no
C38 C73 C77 C14 4.1(8) no
C38 C73 C77 C62 179.8(5) no
C38 C73 C99 C13 -6.7(8) no
C38 C73 C99 C16 125.4(6) no
C38 C73 C99 C56 -125.1(6) no
C77 C73 C99 C13 172.1(5) no
C77 C73 C99 C16 -55.8(6) no
C77 C73 C99 C56 53.8(6) no
C99 C73 C77 C14 -174.9(5) no
C99 C73 C77 C62 0.8(7) no
C44 C74 C97 C25 176.7(5) no
C44 C74 C97 C104 -0.8(9) no
C68 C79 C116 C45 -0.1(8) no
C68 C79 C116 C57 -178.2(5) no
C16 C86 C95 C59 0.9(9) no
C62 C86 C95 C59 176.8(5) no
C69 C87 C113 C37 -179.7(5) no
C69 C87 C113 C66 1.1(9) no
C71 C88 C92 C32 173.5(5) no
C71 C88 C92 C119 -2.8(7) no
C71 C88 C120 C34 -174.0(5) no
C92 C88 C120 C34 4.3(9) no
C120 C88 C92 C32 -5.0(9) no
C120 C88 C92 C119 178.7(5) no
C32 C92 C119 C42 130.6(6) no
C32 C92 C119 C114 -116.6(6) no
C88 C92 C119 C42 -53.3(6) no
C88 C92 C119 C114 59.4(6) no
C41 C93 C115 C114 -0.5(9) no
C76 C93 C115 C114 178.7(5) no
C25 C97 C104 C10 -0.7(7) no
C25 C97 C104 C103 -177.8(5) no
C74 C97 C104 C10 177.1(5) no
C74 C97 C104 C103 0.0(9) no
C65 C103 C104 C10 -176.4(5) no
C65 C103 C104 C97 0.1(9) no
C26 C105 C107 C23 -179.2(5) no
C26 C105 C107 C108 -0.9(9) no
C23 C107 C108 C35 -178.0(5) no
C23 C107 C108 C61 1.9(7) no
C105 C107 C108 C35 3.6(9) no
C105 C107 C108 C61 -176.5(5) no
C39 C114 C115 C93 0.6(9) no
C39 C114 C119 C42 54.6(6) no
C39 C114 C119 C92 -57.3(6) no
C115 C114 C119 C42 -129.9(6) no
C115 C114 C119 C92 118.3(6) no
C119 C114 C115 C93 -174.7(5) no
